data_4103561
loop_
_publ_author_name
'Tai-Shan Wang'
'Lai Feng'
'Jing-Yi Wu'
'Wei Xu'
'Jun-Feng Xiang'
'Kai Tan'
'Yi-Han Ma'
'Jun-Peng Zheng'
'Li Jiang'
'Xin Lu'
'Chun-Ying Shu'
'Chun-Ru Wang'

_publ_section_title
;
 Planar Quinary Cluster inside a Fullerene Cage: Synthesis and Structural
 Characterizations of Sc3NC@C80-Ih
;
_journal_name_full 'Journal of the American Chemical Society'
_journal_page_first 16362
_journal_page_last 16364
_journal_paper_doi 10.1021/ja107843b
_journal_volume 132
_journal_year 2010
_chemical_formula_moiety 'C81 N Sc3, C36 H44 N4 Ni, 3 (C3 H3)'
_chemical_formula_sum 'C126 H53 N5 Ni Sc3'
_chemical_formula_weight 1830.32
_chemical_name_systematic
;
 ?
;
_space_group_IT_number 12
_symmetry_cell_setting monoclinic
_symmetry_space_group_name_Hall '-C 2y'
_symmetry_space_group_name_H-M 'C 1 2/m 1'
_atom_sites_solution_hydrogens geom
_atom_sites_solution_primary direct
_atom_sites_solution_secondary difmap
_audit_creation_method SHELXL-97
_cell_angle_alpha 90.00
_cell_angle_beta 95.27
_cell_angle_gamma 90.00
_cell_formula_units_Z 4
_cell_length_a 25.306
_cell_length_b 15.147
_cell_length_c 19.763
_cell_measurement_reflns_used 12323
_cell_measurement_temperature 173(2)
_cell_measurement_theta_max 27.4818
_cell_measurement_theta_min 1.6163
_cell_volume 7543.334
_computing_cell_refinement 'CrystalClear (Rigaku Inc., 2007)'
_computing_data_collection 'CrystalClear (Rigaku Inc., 2007)'
_computing_data_reduction 'CrystalClear (Rigaku Inc., 2007)'
_computing_molecular_graphics 'Bruker SHELXTL'
_computing_publication_material 'Bruker SHELXTL'
_computing_structure_refinement 'SHELXL-97 (Sheldrick, 1997)'
_computing_structure_solution 'SHELXS-97 (Sheldrick, 1990)'
_diffrn_ambient_temperature 173(2)
_diffrn_measured_fraction_theta_full 0.998
_diffrn_measured_fraction_theta_max 0.998
_diffrn_measurement_method dtprofit.ref
_diffrn_radiation_monochromator graphite
_diffrn_radiation_source 'fine-focus sealed tube'
_diffrn_radiation_type MoK\a
_diffrn_radiation_wavelength 0.71073
_diffrn_reflns_av_R_equivalents 0.0593
_diffrn_reflns_av_sigmaI/netI 0.0503
_diffrn_reflns_limit_h_max 29
_diffrn_reflns_limit_h_min -32
_diffrn_reflns_limit_k_max 19
_diffrn_reflns_limit_k_min -19
_diffrn_reflns_limit_l_max 25
_diffrn_reflns_limit_l_min -25
_diffrn_reflns_number 34294
_diffrn_reflns_theta_full 27.46
_diffrn_reflns_theta_max 27.46
_diffrn_reflns_theta_min 1.03
_exptl_absorpt_coefficient_mu 0.574
_exptl_absorpt_correction_T_max 0.9384
_exptl_absorpt_correction_T_min 0.8875
_exptl_absorpt_correction_type numerical
_exptl_absorpt_process_details 'SADABS Sheldrick 1996'
_exptl_crystal_colour black
_exptl_crystal_density_diffrn 1.612
_exptl_crystal_density_method 'not measured'
_exptl_crystal_description block
_exptl_crystal_F_000 3740
_exptl_crystal_size_max 0.21
_exptl_crystal_size_mid 0.21
_exptl_crystal_size_min 0.13
_refine_diff_density_max 1.630
_refine_diff_density_min -1.415
_refine_diff_density_rms 0.208
_refine_ls_extinction_method none
_refine_ls_goodness_of_fit_ref 1.905
_refine_ls_hydrogen_treatment constr
_refine_ls_matrix_type full
_refine_ls_number_parameters 578
_refine_ls_number_reflns 8949
_refine_ls_number_restraints 670
_refine_ls_restrained_S_all 1.864
_refine_ls_R_factor_all 0.1498
_refine_ls_R_factor_gt 0.1436
_refine_ls_shift/su_max 0.007
_refine_ls_shift/su_mean 0.001
_refine_ls_structure_factor_coef Fsqd
_refine_ls_weighting_details 'calc w=1/[\s^2^(Fo^2^)+(0.2000P)^2^+0.0000P] where P=(Fo^2^+2Fc^2^)/3'
_refine_ls_weighting_scheme calc
_refine_ls_wR_factor_gt 0.4338
_refine_ls_wR_factor_ref 0.4420
_reflns_number_gt 8227
_reflns_number_total 8949
_reflns_threshold_expression >2sigma(I)
_cod_data_source_file ja107843b_si_002.cif
_cod_data_source_block mx428-c2m-b
_cod_depositor_comments
;
The following automatic conversions were performed:

'_exptl_absorpt_correction_type' value 'Numerical' changed to
'numerical' according to the built-in table from CIF Core dictionary
named 'cif_core.dic' version 2.4.1 from 2010-06-29.

Automatic conversion script
Id: cif_fix_values 1715 2011-07-08 13:25:40Z adriana 
;
_cod_original_cell_volume 7543.3
_cod_original_sg_symbol_H-M 'C 2/m'
_cod_database_code 4103561

loop_
_symmetry_equiv_pos_as_xyz
'x, y, z'
'-x, y, -z'
'x+1/2, y+1/2, z'
'-x+1/2, y+1/2, -z'
'-x, -y, -z'
'x, -y, z'
'-x+1/2, -y+1/2, -z'
'x+1/2, -y+1/2, z'

loop_
_atom_site_label
_atom_site_type_symbol
_atom_site_fract_x
_atom_site_fract_y
_atom_site_fract_z
_atom_site_U_iso_or_equiv
_atom_site_adp_type
_atom_site_occupancy
_atom_site_symmetry_multiplicity
_atom_site_calc_flag
_atom_site_refinement_flags
_atom_site_disorder_assembly
_atom_site_disorder_group
N0 N 0.2023(3) 0.0000 0.1912(3) 0.0375(14) Uani 1 2 d S . .
C43 C 0.2309(5) 0.0595(7) 0.1790(6) 0.041(3) Uani 0.50 1 d P A -1
C1B C 0.0936(5) 0.0331(6) 0.3184(5) 0.0610(10) Uani 0.50 1 d PD A -1
C2B C 0.0618(4) 0.0571(6) 0.2574(5) 0.0610(10) Uani 0.50 1 d PD A -1
C3B C 0.0732(5) 0.1475(6) 0.2418(5) 0.0610(10) Uani 0.50 1 d PD A -1
C4B C 0.1123(4) 0.1795(6) 0.2937(6) 0.0610(10) Uani 0.50 1 d PD A -1
C5B C 0.1251(4) 0.1088(7) 0.3410(5) 0.0610(10) Uani 0.50 1 d PD A -1
C6B C 0.1539(5) 0.2341(8) 0.2761(5) 0.0610(10) Uani 0.50 1 d PD A -1
C7B C 0.1542(4) 0.2581(7) 0.2064(4) 0.0610(10) Uani 0.50 1 d PD A -1
C8B C 0.1143(4) 0.2235(7) 0.1570(5) 0.0610(10) Uani 0.50 1 d PD A -1
C9B C 0.0730(7) 0.1612(10) 0.1668(7) 0.0610(10) Uani 0.50 1 d PD A -1
C10B C 0.2018(4) 0.2711(8) 0.1729(5) 0.0610(10) Uani 0.50 1 d PD A -1
C11B C 0.1914(4) 0.2447(7) 0.1034(5) 0.0610(10) Uani 0.50 1 d PD A -1
C12B C 0.1371(4) 0.2152(7) 0.0937(5) 0.0610(10) Uani 0.50 1 d PD A -1
C13B C 0.2065(4) 0.2202(7) 0.3091(6) 0.0610(10) Uani 0.50 1 d PD A -1
C14B C 0.2178(5) 0.1530(7) 0.3598(6) 0.0610(10) Uani 0.50 1 d PD A -1
C15B C 0.1754(5) 0.0941(9) 0.3763(8) 0.0610(10) Uani 0.50 1 d PD A -1
C16B C 0.2541(5) 0.2342(7) 0.2755(5) 0.0610(10) Uani 0.50 1 d PD A -1
C17B C 0.2527(5) 0.2550(10) 0.2072(6) 0.0614(10) Uani 0.50 1 d PD A -1
C18B C 0.2944(4) 0.1759(7) 0.3054(7) 0.0614(10) Uani 0.50 1 d PD A -1
C19B C 0.2720(5) 0.1257(7) 0.3577(6) 0.0614(10) Uani 0.50 1 d PD A -1
C20B C 0.2315(5) 0.2028(8) 0.0676(7) 0.0614(10) Uani 0.50 1 d PD A -1
C21B C 0.2857(4) 0.1983(7) 0.0989(5) 0.0614(10) Uani 0.50 1 d PD A -1
C22B C 0.2936(4) 0.2204(7) 0.1693(5) 0.0614(10) Uani 0.50 1 d PD A -1
C23B C 0.2169(3) 0.1410(5) 0.0157(6) 0.0614(10) Uani 0.50 1 d PD A -1
C24B C 0.1625(3) 0.1129(6) 0.0052(5) 0.0614(10) Uani 0.50 1 d PD A -1
C25B C 0.1234(5) 0.1501(8) 0.0451(7) 0.0614(10) Uani 0.50 1 d PD A -1
C26B C 0.3335(5) 0.1630(9) 0.2010(4) 0.0614(10) Uani 0.50 1 d PD A -1
C27B C 0.3342(6) 0.1371(9) 0.2688(6) 0.0614(10) Uani 0.50 1 d PD A -1
C28B C 0.3503(4) 0.1043(7) 0.1499(6) 0.0614(10) Uani 0.50 1 d PD A -1
C29B C 0.3208(4) 0.1264(7) 0.0868(5) 0.0614(10) Uani 0.50 1 d PD A -1
C30B C 0.3007(5) 0.0623(9) 0.0381(7) 0.0614(10) Uani 0.50 1 d PD A -1
C31B C 0.2501(3) 0.0661(6) 0.0036(6) 0.0614(10) Uani 0.50 1 d PD A -1
C32B C 0.0583(5) 0.0966(6) 0.1182(5) 0.0614(10) Uani 0.50 1 d PD A -1
C33B C 0.0429(4) 0.0099(8) 0.1386(5) 0.0638(11) Uani 0.50 1 d PD A -1
C34B C 0.0464(5) -0.0100(13) 0.2093(5) 0.0638(11) Uani 0.50 1 d PD A -1
C35B C 0.0829(4) 0.0882(9) 0.0560(5) 0.0638(11) Uani 0.50 1 d PD A -1
C36B C 0.3508(6) 0.0518(9) 0.2882(7) 0.0638(11) Uani 0.50 1 d PD A -1
C37B C 0.3655(5) -0.0126(12) 0.2403(5) 0.0638(11) Uani 0.50 1 d PD A -1
C38B C 0.3639(5) 0.0151(10) 0.1707(5) 0.0638(11) Uani 0.50 1 d PD A -1
C39B C 0.2446(5) -0.0227(9) 0.3929(6) 0.0638(11) Uani 0.50 1 d PD A -1
C40B C 0.1620(3) 0.0208(6) -0.0134(5) 0.0638(11) Uani 0.50 1 d PD A -1
C41B C 0.3261(4) 0.004(2) 0.3420(5) 0.0638(11) Uani 0.50 1 d PD A -1
C42B C 0.2849(5) 0.0351(8) 0.3760(7) 0.0638(11) Uani 0.50 1 d PD A -1
C43B C 0.2161(3) -0.0079(6) -0.0145(4) 0.0638(11) Uani 0.50 1 d PD A -1
C44B C 0.1902(4) 0.0054(15) 0.3950(5) 0.0638(11) Uani 0.50 1 d PD A -1
C45B C 0.0826(4) -0.0039(10) 0.0380(5) 0.0638(11) Uani 0.50 1 d PD A -1
Sc1B Sc 0.1562(3) 0.1100(3) 0.21943(16) 0.0685(19) Uani 0.50 1 d P A -1
C65D C 0.1113(5) -0.0608(9) 0.3368(6) 0.0598(14) Uani 0.50 1 d PD A -1
C66D C 0.0912(4) -0.1266(7) 0.2918(4) 0.0598(14) Uani 0.50 1 d PD A -1
C67D C 0.1197(6) -0.0352(8) 0.0075(6) 0.0598(14) Uani 0.50 1 d PD A -1
C68D C 0.0623(4) -0.1038(7) 0.2284(5) 0.0598(14) Uani 0.50 1 d PD A -1
C69D C 0.0577(6) -0.0546(8) 0.0898(6) 0.0598(14) Uani 0.50 1 d PD A -1
C70D C 0.1595(5) -0.0649(10) 0.3768(7) 0.0598(14) Uani 0.50 1 d PD A -1
C71D C 0.1347(4) -0.1256(7) 0.0205(5) 0.0598(14) Uani 0.50 1 d PD A -1
C72D C 0.1123(4) -0.1762(8) 0.0724(5) 0.0598(14) Uani 0.50 1 d PD A -1
C73D C 0.0741(5) -0.1393(7) 0.1110(6) 0.0523(10) Uani 0.50 1 d PD A -1
C74D C 0.0747(5) -0.1686(7) 0.1788(4) 0.0523(10) Uani 0.50 1 d PD A -1
C75D C 0.3498(6) -0.0929(10) 0.2625(7) 0.0523(10) Uani 0.50 1 d PD A -1
C76D C 0.3261(5) -0.0907(9) 0.3247(7) 0.0523(10) Uani 0.50 1 d PD A -1
C77D C 0.2865(5) -0.1526(8) 0.3354(7) 0.0523(10) Uani 0.50 1 d PD A -1
C78D C 0.2466(5) -0.1185(9) 0.3733(7) 0.0523(10) Uani 0.50 1 d PD A -1
C79D C 0.1910(4) -0.1435(9) 0.3666(6) 0.0523(10) Uani 0.50 1 d PD A -1
C80D C 0.2311(5) -0.0970(8) 0.0036(7) 0.0523(10) Uani 0.50 1 d PD A -1
C81D C 0.1887(4) -0.1523(7) 0.0187(5) 0.0523(10) Uani 0.50 1 d PD A -1
C82D C 0.2001(4) -0.2192(7) 0.0691(5) 0.0523(10) Uani 0.50 1 d PD A -1
C83D C 0.1529(4) -0.2342(7) 0.1025(5) 0.0599(14) Uani 0.50 1 d PD A -1
C84D C 0.1763(5) -0.2087(8) 0.3160(7) 0.0599(14) Uani 0.50 1 d PD A -1
C85D C 0.1216(4) -0.2051(7) 0.2819(5) 0.0599(14) Uani 0.50 1 d PD A -1
C86D C 0.1113(4) -0.2308(6) 0.2120(5) 0.0599(14) Uani 0.50 1 d PD A -1
C87D C 0.1533(5) -0.2594(9) 0.1705(6) 0.0599(14) Uani 0.50 1 d PD A -1
C88D C 0.3507(4) -0.0562(6) 0.1226(6) 0.0599(14) Uani 0.50 1 d PD A -1
C89D C 0.3208(5) -0.0303(6) 0.0569(6) 0.0599(14) Uani 0.50 1 d PD A -1
C90D C 0.2833(4) -0.1038(6) 0.0355(6) 0.0599(14) Uani 0.50 1 d PD A -1
C91D C 0.3343(7) -0.1612(9) 0.2152(7) 0.0695(16) Uani 0.50 1 d PD A -1
C92D C 0.3317(5) -0.1455(6) 0.1417(5) 0.0695(16) Uani 0.50 1 d PD A -1
C93D C 0.2904(4) -0.1742(6) 0.0880(6) 0.0695(16) Uani 0.50 1 d PD A -1
C94D C 0.2505(5) -0.2303(8) 0.1044(7) 0.0695(16) Uani 0.50 1 d PD A -1
C95D C 0.2051(4) -0.2717(7) 0.2068(5) 0.0695(16) Uani 0.50 1 d PD A -1
C96D C 0.2528(5) -0.2570(7) 0.1734(5) 0.0695(16) Uani 0.50 1 d PD A -1
C97D C 0.2930(4) -0.2240(6) 0.2236(6) 0.0695(16) Uani 0.50 1 d PD A -1
C98D C 0.2703(4) -0.2182(7) 0.2873(5) 0.0695(16) Uani 0.50 1 d PD A -1
C99D C 0.2158(4) -0.2477(7) 0.2771(5) 0.0695(16) Uani 0.50 1 d PD A -1
Sc1D Sc 0.1601(4) -0.1063(6) 0.2243(5) 0.156(5) Uani 0.50 1 d P A -1
Sc3B Sc 0.27283(11) -0.0447(2) 0.14520(16) 0.0637(8) Uani 0.50 1 d P A -1
C1P C -0.09512(19) 0.0447(3) 0.2490(2) 0.0283(10) Uani 1 1 d . . .
C2P C -0.05896(18) 0.0714(3) 0.3066(2) 0.0239(9) Uani 1 1 d . . .
C3P C -0.04757(17) 0.1586(3) 0.3229(2) 0.0241(9) Uani 1 1 d . . .
H3P H -0.0664 0.2021 0.2978 0.029 Uiso 1 1 calc R . .
C4P C -0.01030(16) 0.1853(3) 0.3737(2) 0.0204(8) Uani 1 1 d . . .
C5P C 0.00280(19) 0.2769(3) 0.3869(2) 0.0273(10) Uani 1 1 d . . .
C6P C 0.04209(17) 0.2766(3) 0.4387(2) 0.0245(9) Uani 1 1 d . . .
C7P C 0.05242(17) 0.1860(3) 0.4576(2) 0.0225(9) Uani 1 1 d . . .
C8P C 0.09021(17) 0.1582(3) 0.5059(2) 0.0238(9) Uani 1 1 d . . .
H8P H 0.1093 0.2013 0.5311 0.029 Uiso 1 1 calc R . .
C9P C 0.10279(17) 0.0719(3) 0.5208(2) 0.0202(8) Uani 1 1 d . . .
C10P C 0.14534(17) 0.0438(3) 0.5702(2) 0.0247(9) Uani 1 1 d . . .
C11P C -0.0856(3) 0.1456(4) 0.1493(3) 0.0447(13) Uani 1 1 d . . .
H11A H -0.1054 0.1844 0.1181 0.067 Uiso 1 1 calc R . .
H11B H -0.0705 0.0989 0.1245 0.067 Uiso 1 1 calc R . .
H11C H -0.0577 0.1782 0.1743 0.067 Uiso 1 1 calc R . .
C12P C -0.1226(2) 0.1062(3) 0.1990(3) 0.0355(11) Uani 1 1 d . . .
H12A H -0.1381 0.1539 0.2233 0.043 Uiso 1 1 calc R . .
H12B H -0.1512 0.0750 0.1733 0.043 Uiso 1 1 calc R . .
C13P C 0.0011(3) 0.3650(4) 0.2782(3) 0.0490(15) Uani 1 1 d . . .
H13A H -0.0151 0.4153 0.2552 0.073 Uiso 1 1 calc R . .
H13B H -0.0063 0.3131 0.2511 0.073 Uiso 1 1 calc R . .
H13C H 0.0388 0.3738 0.2851 0.073 Uiso 1 1 calc R . .
C14P C -0.0213(2) 0.3535(3) 0.3469(3) 0.0355(11) Uani 1 1 d . . .
H14A H -0.0150 0.4071 0.3733 0.043 Uiso 1 1 calc R . .
H14B H -0.0594 0.3450 0.3395 0.043 Uiso 1 1 calc R . .
C15P C 0.0724(2) 0.3545(3) 0.4726(3) 0.0343(11) Uani 1 1 d . . .
H15A H 0.0765 0.3452 0.5214 0.041 Uiso 1 1 calc R . .
H15B H 0.0519 0.4080 0.4638 0.041 Uiso 1 1 calc R . .
C16P C 0.1269(3) 0.3664(4) 0.4471(4) 0.0526(16) Uani 1 1 d . . .
H16A H 0.1444 0.4159 0.4697 0.079 Uiso 1 1 calc R . .
H16B H 0.1229 0.3768 0.3990 0.079 Uiso 1 1 calc R . .
H16C H 0.1476 0.3141 0.4566 0.079 Uiso 1 1 calc R . .
C17P C 0.18369(19) 0.1067(3) 0.6079(2) 0.0290(10) Uani 1 1 d . . .
H17A H 0.2000 0.0780 0.6485 0.035 Uiso 1 1 calc R . .
H17B H 0.1645 0.1580 0.6220 0.035 Uiso 1 1 calc R . .
C18P C 0.2264(2) 0.1359(4) 0.5641(3) 0.0413(13) Uani 1 1 d . . .
H18A H 0.2506 0.1749 0.5897 0.062 Uiso 1 1 calc R . .
H18B H 0.2104 0.1662 0.5248 0.062 Uiso 1 1 calc R . .
H18C H 0.2453 0.0852 0.5501 0.062 Uiso 1 1 calc R . .
N2P N 0.01974(13) 0.1299(3) 0.41619(17) 0.0226(8) Uani 1 1 d . . .
N1P N 0.07604(19) 0.0000 0.4911(2) 0.0180(10) Uani 1 2 d S . .
N3P N -0.0365(2) 0.0000 0.3408(3) 0.0203(10) Uani 1 2 d S . .
Ni1 Ni 0.01850(3) 0.0000 0.41783(3) 0.0182(3) Uani 1 2 d S . .
C4S C 0.2269(4) 0.5000 0.2309(4) 0.055(2) Uani 1 2 d S . .
H4S H 0.2631 0.5000 0.2441 0.066 Uiso 1 2 calc SR . .
C5S C 0.2102(5) 0.5000 0.1647(5) 0.060(3) Uani 1 2 d S . .
H5S H 0.2345 0.5000 0.1322 0.072 Uiso 1 2 calc SR . .
C6S C 0.1570(6) 0.5000 0.1455(5) 0.076(3) Uani 1 2 d S . .
H6S H 0.1453 0.5000 0.0995 0.091 Uiso 1 2 calc SR . .
C7S C 0.1198(6) 0.5000 0.1936(6) 0.079(3) Uani 1 2 d S . .
H7S H 0.0837 0.5000 0.1795 0.094 Uiso 1 2 calc SR . .
C8S C 0.1368(4) 0.5000 0.2616(5) 0.054(2) Uani 1 2 d S . .
H8S H 0.1124 0.5000 0.2941 0.065 Uiso 1 2 calc SR . .
C9S C 0.1906(5) 0.5000 0.2812(5) 0.058(2) Uani 1 2 d S . .
H9S H 0.2029 0.5000 0.3270 0.069 Uiso 1 2 calc SR . .
C1S C 0.4747(5) 0.1437(11) 0.0611(8) 0.066(4) Uani 0.50 1 d PD . .
H1S H 0.4584 0.1516 0.1010 0.080 Uiso 0.50 1 calc PR . .
C2S C 0.5305(5) 0.1371(10) 0.0615(9) 0.066(4) Uani 0.50 1 d PD . .
H2S H 0.5515 0.1322 0.1024 0.079 Uiso 0.50 1 calc PR . .
C3S C 0.4462(5) 0.1380(10) -0.0004(10) 0.095(8) Uani 0.50 1 d PD . .
H3S H 0.4094 0.1344 -0.0018 0.114 Uiso 0.50 1 calc PR . .

loop_
_atom_site_aniso_label
_atom_site_aniso_U_11
_atom_site_aniso_U_22
_atom_site_aniso_U_33
_atom_site_aniso_U_23
_atom_site_aniso_U_13
_atom_site_aniso_U_12
N0 0.040(4) 0.048(4) 0.027(3) 0.000 0.015(3) 0.000
C43 0.047(6) 0.032(5) 0.049(6) -0.002(4) 0.033(5) -0.006(4)
C1B 0.072(3) 0.047(2) 0.066(2) -0.0158(17) 0.017(2) 0.0045(18)
C2B 0.072(3) 0.047(2) 0.066(2) -0.0158(17) 0.017(2) 0.0045(18)
C3B 0.072(3) 0.047(2) 0.066(2) -0.0158(17) 0.017(2) 0.0045(18)
C4B 0.072(3) 0.047(2) 0.066(2) -0.0158(17) 0.017(2) 0.0045(18)
C5B 0.072(3) 0.047(2) 0.066(2) -0.0158(17) 0.017(2) 0.0045(18)
C6B 0.072(3) 0.047(2) 0.066(2) -0.0158(17) 0.017(2) 0.0045(18)
C7B 0.072(3) 0.047(2) 0.066(2) -0.0158(17) 0.017(2) 0.0045(18)
C8B 0.072(3) 0.047(2) 0.066(2) -0.0158(17) 0.017(2) 0.0045(18)
C9B 0.072(3) 0.047(2) 0.066(2) -0.0158(17) 0.017(2) 0.0045(18)
C10B 0.072(3) 0.047(2) 0.066(2) -0.0158(17) 0.017(2) 0.0045(18)
C11B 0.072(3) 0.047(2) 0.066(2) -0.0158(17) 0.017(2) 0.0045(18)
C12B 0.072(3) 0.047(2) 0.066(2) -0.0158(17) 0.017(2) 0.0045(18)
C13B 0.072(3) 0.047(2) 0.066(2) -0.0158(17) 0.017(2) 0.0045(18)
C14B 0.072(3) 0.047(2) 0.066(2) -0.0158(17) 0.017(2) 0.0045(18)
C15B 0.072(3) 0.047(2) 0.066(2) -0.0158(17) 0.017(2) 0.0045(18)
C16B 0.072(3) 0.047(2) 0.066(2) -0.0158(17) 0.017(2) 0.0045(18)
C17B 0.066(3) 0.055(2) 0.064(2) 0.0070(18) 0.0114(19) -0.0189(18)
C18B 0.066(3) 0.055(2) 0.064(2) 0.0070(18) 0.0114(19) -0.0189(18)
C19B 0.066(3) 0.055(2) 0.064(2) 0.0070(18) 0.0114(19) -0.0189(18)
C20B 0.066(3) 0.055(2) 0.064(2) 0.0070(18) 0.0114(19) -0.0189(18)
C21B 0.066(3) 0.055(2) 0.064(2) 0.0070(18) 0.0114(19) -0.0189(18)
C22B 0.066(3) 0.055(2) 0.064(2) 0.0070(18) 0.0114(19) -0.0189(18)
C23B 0.066(3) 0.055(2) 0.064(2) 0.0070(18) 0.0114(19) -0.0189(18)
C24B 0.066(3) 0.055(2) 0.064(2) 0.0070(18) 0.0114(19) -0.0189(18)
C25B 0.066(3) 0.055(2) 0.064(2) 0.0070(18) 0.0114(19) -0.0189(18)
C26B 0.066(3) 0.055(2) 0.064(2) 0.0070(18) 0.0114(19) -0.0189(18)
C27B 0.066(3) 0.055(2) 0.064(2) 0.0070(18) 0.0114(19) -0.0189(18)
C28B 0.066(3) 0.055(2) 0.064(2) 0.0070(18) 0.0114(19) -0.0189(18)
C29B 0.066(3) 0.055(2) 0.064(2) 0.0070(18) 0.0114(19) -0.0189(18)
C30B 0.066(3) 0.055(2) 0.064(2) 0.0070(18) 0.0114(19) -0.0189(18)
C31B 0.066(3) 0.055(2) 0.064(2) 0.0070(18) 0.0114(19) -0.0189(18)
C32B 0.066(3) 0.055(2) 0.064(2) 0.0070(18) 0.0114(19) -0.0189(18)
C33B 0.057(2) 0.086(3) 0.0464(18) 0.007(3) -0.0062(14) -0.003(3)
C34B 0.057(2) 0.086(3) 0.0464(18) 0.007(3) -0.0062(14) -0.003(3)
C35B 0.057(2) 0.086(3) 0.0464(18) 0.007(3) -0.0062(14) -0.003(3)
C36B 0.057(2) 0.086(3) 0.0464(18) 0.007(3) -0.0062(14) -0.003(3)
C37B 0.057(2) 0.086(3) 0.0464(18) 0.007(3) -0.0062(14) -0.003(3)
C38B 0.057(2) 0.086(3) 0.0464(18) 0.007(3) -0.0062(14) -0.003(3)
C39B 0.057(2) 0.086(3) 0.0464(18) 0.007(3) -0.0062(14) -0.003(3)
C40B 0.057(2) 0.086(3) 0.0464(18) 0.007(3) -0.0062(14) -0.003(3)
C41B 0.057(2) 0.086(3) 0.0464(18) 0.007(3) -0.0062(14) -0.003(3)
C42B 0.057(2) 0.086(3) 0.0464(18) 0.007(3) -0.0062(14) -0.003(3)
C43B 0.057(2) 0.086(3) 0.0464(18) 0.007(3) -0.0062(14) -0.003(3)
C44B 0.057(2) 0.086(3) 0.0464(18) 0.007(3) -0.0062(14) -0.003(3)
C45B 0.057(2) 0.086(3) 0.0464(18) 0.007(3) -0.0062(14) -0.003(3)
Sc1B 0.112(4) 0.062(3) 0.0291(13) -0.0060(14) -0.0046(18) 0.070(3)
C65D 0.065(3) 0.078(4) 0.037(2) -0.004(2) 0.009(2) -0.025(3)
C66D 0.065(3) 0.078(4) 0.037(2) -0.004(2) 0.009(2) -0.025(3)
C67D 0.065(3) 0.078(4) 0.037(2) -0.004(2) 0.009(2) -0.025(3)
C68D 0.065(3) 0.078(4) 0.037(2) -0.004(2) 0.009(2) -0.025(3)
C69D 0.065(3) 0.078(4) 0.037(2) -0.004(2) 0.009(2) -0.025(3)
C70D 0.065(3) 0.078(4) 0.037(2) -0.004(2) 0.009(2) -0.025(3)
C71D 0.065(3) 0.078(4) 0.037(2) -0.004(2) 0.009(2) -0.025(3)
C72D 0.065(3) 0.078(4) 0.037(2) -0.004(2) 0.009(2) -0.025(3)
C73D 0.058(3) 0.051(2) 0.047(2) -0.0018(18) 0.000(2) -0.005(2)
C74D 0.058(3) 0.051(2) 0.047(2) -0.0018(18) 0.000(2) -0.005(2)
C75D 0.058(3) 0.051(2) 0.047(2) -0.0018(18) 0.000(2) -0.005(2)
C76D 0.058(3) 0.051(2) 0.047(2) -0.0018(18) 0.000(2) -0.005(2)
C77D 0.058(3) 0.051(2) 0.047(2) -0.0018(18) 0.000(2) -0.005(2)
C78D 0.058(3) 0.051(2) 0.047(2) -0.0018(18) 0.000(2) -0.005(2)
C79D 0.058(3) 0.051(2) 0.047(2) -0.0018(18) 0.000(2) -0.005(2)
C80D 0.058(3) 0.051(2) 0.047(2) -0.0018(18) 0.000(2) -0.005(2)
C81D 0.058(3) 0.051(2) 0.047(2) -0.0018(18) 0.000(2) -0.005(2)
C82D 0.058(3) 0.051(2) 0.047(2) -0.0018(18) 0.000(2) -0.005(2)
C83D 0.067(3) 0.038(2) 0.079(3) -0.012(2) 0.029(3) -0.013(2)
C84D 0.067(3) 0.038(2) 0.079(3) -0.012(2) 0.029(3) -0.013(2)
C85D 0.067(3) 0.038(2) 0.079(3) -0.012(2) 0.029(3) -0.013(2)
C86D 0.067(3) 0.038(2) 0.079(3) -0.012(2) 0.029(3) -0.013(2)
C87D 0.067(3) 0.038(2) 0.079(3) -0.012(2) 0.029(3) -0.013(2)
C88D 0.067(3) 0.038(2) 0.079(3) -0.012(2) 0.029(3) -0.013(2)
C89D 0.067(3) 0.038(2) 0.079(3) -0.012(2) 0.029(3) -0.013(2)
C90D 0.067(3) 0.038(2) 0.079(3) -0.012(2) 0.029(3) -0.013(2)
C91D 0.085(4) 0.029(2) 0.096(4) -0.007(2) 0.017(3) 0.023(2)
C92D 0.085(4) 0.029(2) 0.096(4) -0.007(2) 0.017(3) 0.023(2)
C93D 0.085(4) 0.029(2) 0.096(4) -0.007(2) 0.017(3) 0.023(2)
C94D 0.085(4) 0.029(2) 0.096(4) -0.007(2) 0.017(3) 0.023(2)
C95D 0.085(4) 0.029(2) 0.096(4) -0.007(2) 0.017(3) 0.023(2)
C96D 0.085(4) 0.029(2) 0.096(4) -0.007(2) 0.017(3) 0.023(2)
C97D 0.085(4) 0.029(2) 0.096(4) -0.007(2) 0.017(3) 0.023(2)
C98D 0.085(4) 0.029(2) 0.096(4) -0.007(2) 0.017(3) 0.023(2)
C99D 0.085(4) 0.029(2) 0.096(4) -0.007(2) 0.017(3) 0.023(2)
Sc1D 0.159(8) 0.091(6) 0.235(9) 0.040(5) 0.110(7) -0.031(5)
Sc3B 0.0457(15) 0.0713(17) 0.0792(19) -0.0230(14) 0.0323(13) 0.0016(12)
C1P 0.029(2) 0.029(2) 0.026(2) 0.0028(18) -0.0022(18) -0.0007(19)
C2P 0.020(2) 0.027(2) 0.025(2) -0.0003(16) 0.0000(16) 0.0042(17)
C3P 0.022(2) 0.023(2) 0.027(2) 0.0012(16) -0.0023(16) 0.0039(16)
C4P 0.018(2) 0.0173(19) 0.026(2) 0.0020(15) 0.0063(16) 0.0037(15)
C5P 0.024(2) 0.024(2) 0.034(2) -0.0006(18) 0.0031(18) -0.0023(18)
C6P 0.021(2) 0.020(2) 0.032(2) -0.0042(17) 0.0022(17) -0.0003(16)
C7P 0.021(2) 0.022(2) 0.025(2) -0.0069(16) 0.0065(16) -0.0020(16)
C8P 0.019(2) 0.027(2) 0.026(2) -0.0055(17) 0.0067(16) -0.0035(17)
C9P 0.019(2) 0.024(2) 0.0180(18) -0.0022(15) 0.0015(15) -0.0038(16)
C10P 0.019(2) 0.029(2) 0.026(2) -0.0008(18) 0.0005(16) 0.0003(17)
C11P 0.055(4) 0.043(3) 0.034(3) 0.010(2) -0.005(2) 0.003(3)
C12P 0.033(3) 0.030(2) 0.041(3) 0.002(2) -0.010(2) 0.007(2)
C13P 0.052(4) 0.039(3) 0.055(3) 0.019(3) 0.000(3) 0.007(3)
C14P 0.037(3) 0.026(2) 0.043(3) 0.004(2) 0.000(2) 0.003(2)
C15P 0.034(3) 0.021(2) 0.047(3) -0.004(2) 0.000(2) -0.0009(19)
C16P 0.045(3) 0.044(3) 0.070(4) -0.004(3) 0.015(3) -0.014(3)
C17P 0.026(2) 0.037(3) 0.024(2) -0.0044(18) -0.0026(17) -0.0011(19)
C18P 0.030(3) 0.051(3) 0.045(3) -0.019(3) 0.012(2) -0.016(2)
N2P 0.0199(19) 0.0254(19) 0.0223(17) -0.0039(13) 0.0009(14) 0.0003(13)
N1P 0.017(2) 0.018(2) 0.020(2) 0.000 0.0050(18) 0.000
N3P 0.020(2) 0.018(2) 0.023(2) 0.000 0.0037(19) 0.000
Ni1 0.0172(5) 0.0186(5) 0.0189(5) 0.000 0.0015(3) 0.000
C4S 0.068(6) 0.061(6) 0.034(4) 0.000 0.005(4) 0.000
C5S 0.108(9) 0.036(4) 0.040(4) 0.000 0.032(5) 0.000
C6S 0.098(10) 0.093(9) 0.036(5) 0.000 -0.002(5) 0.000
C7S 0.078(8) 0.090(9) 0.065(7) 0.000 -0.011(6) 0.000
C8S 0.052(5) 0.061(6) 0.053(5) 0.000 0.013(4) 0.000
C9S 0.080(7) 0.056(5) 0.036(4) 0.000 0.000(4) 0.000
C1S 0.027(6) 0.085(11) 0.089(10) 0.034(9) 0.021(6) 0.003(7)
C2S 0.053(8) 0.054(8) 0.089(11) -0.032(8) 0.001(7) -0.001(6)
C3S 0.025(6) 0.074(10) 0.19(2) 0.092(13) 0.036(9) 0.023(6)

loop_
_atom_type_symbol
_atom_type_description
_atom_type_scat_dispersion_real
_atom_type_scat_dispersion_imag
_atom_type_scat_source
C C 0.0033 0.0016 'International Tables Vol C Tables 4.2.6.8 and 6.1.1.4'
H H 0.0000 0.0000 'International Tables Vol C Tables 4.2.6.8 and 6.1.1.4'
N N 0.0061 0.0033 'International Tables Vol C Tables 4.2.6.8 and 6.1.1.4'
Sc Sc 0.2519 0.3716 'International Tables Vol C Tables 4.2.6.8 and 6.1.1.4'
Ni Ni 0.3393 1.1124 'International Tables Vol C Tables 4.2.6.8 and 6.1.1.4'

loop_
_geom_angle_atom_site_label_1
_geom_angle_atom_site_label_2
_geom_angle_atom_site_label_3
_geom_angle
_geom_angle_site_symmetry_1
_geom_angle_site_symmetry_3
C43 N0 C43 98.2(12) 6 .
C43 N0 Sc1D 172.0(9) 6 6
C43 N0 Sc1D 79.4(6) . 6
C43 N0 Sc1D 79.4(6) 6 .
C43 N0 Sc1D 172.0(9) . .
Sc1D N0 Sc1D 102.0(7) 6 .
C43 N0 Sc1B 175.2(8) 6 .
C43 N0 Sc1B 79.5(6) . .
Sc1D N0 Sc1B 3.4(4) 6 .
Sc1D N0 Sc1B 102.3(3) . .
C43 N0 Sc1B 79.5(6) 6 6
C43 N0 Sc1B 175.2(8) . 6
Sc1D N0 Sc1B 102.3(3) 6 6
Sc1D N0 Sc1B 3.4(4) . 6
Sc1B N0 Sc1B 102.4(5) . 6
C43 N0 Sc3B 31.7(5) 6 .
C43 N0 Sc3B 67.5(6) . .
Sc1D N0 Sc3B 146.9(4) 6 .
Sc1D N0 Sc3B 110.8(3) . .
Sc1B N0 Sc3B 146.8(3) . .
Sc1B N0 Sc3B 110.7(2) 6 .
C43 N0 Sc3B 67.5(6) 6 6
C43 N0 Sc3B 31.7(5) . 6
Sc1D N0 Sc3B 110.8(3) 6 6
Sc1D N0 Sc3B 146.9(4) . 6
Sc1B N0 Sc3B 110.7(2) . 6
Sc1B N0 Sc3B 146.8(3) 6 6
Sc3B N0 Sc3B 36.1(2) . 6
N0 C43 Sc3B 79.9(6) . .
N0 C43 Sc1B 69.0(6) . .
Sc3B C43 Sc1B 148.7(6) . .
C2B C1B C5B 108.1(4) . .
C2B C1B C65D 124.5(8) . .
C5B C1B C65D 121.6(9) . .
C2B C1B Sc1B 68.1(4) . .
C5B C1B Sc1B 64.2(4) . .
C65D C1B Sc1B 111.8(9) . .
C34B C2B C1B 118.7(10) . .
C34B C2B C3B 125.8(10) . .
C1B C2B C3B 108.2(4) . .
C34B C2B Sc1B 102.8(7) . .
C1B C2B Sc1B 82.3(4) . .
C3B C2B Sc1B 57.0(4) . .
C2B C3B C4B 107.8(4) . .
C2B C3B C9B 111.2(9) . .
C4B C3B C9B 126.8(10) . .
C2B C3B Sc1B 90.7(5) . .
C4B C3B Sc1B 68.6(5) . .
C9B C3B Sc1B 76.1(8) . .
C6B C4B C5B 117.9(10) . .
C6B C4B C3B 120.0(9) . .
C5B C4B C3B 108.2(4) . .
C6B C4B Sc1B 71.2(7) . .
C5B C4B Sc1B 88.8(5) . .
C3B C4B Sc1B 73.6(5) . .
C15B C5B C4B 125.4(11) . .
C15B C5B C1B 118.4(10) . .
C4B C5B C1B 107.7(4) . .
C15B C5B Sc1B 97.0(9) . .
C4B C5B Sc1B 57.6(5) . .
C1B C5B Sc1B 85.7(5) . .
C4B C6B C7B 117.3(11) . .
C4B C6B C13B 118.9(10) . .
C7B C6B C13B 112.9(10) . .
C4B C6B Sc1B 71.3(7) . .
C7B C6B Sc1B 73.9(7) . .
C13B C6B Sc1B 92.3(8) . .
C6B C7B C8B 119.8(9) . .
C6B C7B C10B 123.8(10) . .
C8B C7B C10B 107.7(4) . .
C6B C7B Sc1B 68.8(7) . .
C8B C7B Sc1B 73.9(5) . .
C10B C7B Sc1B 100.2(6) . .
C9B C8B C12B 114.7(9) . .
C9B C8B C7B 128.7(10) . .
C12B C8B C7B 108.1(4) . .
C9B C8B Sc1B 75.2(9) . .
C12B C8B Sc1B 101.4(5) . .
C7B C8B Sc1B 69.5(5) . .
C32B C9B C8B 121.3(11) . .
C32B C9B C3B 124.1(12) . .
C8B C9B C3B 106.7(10) . .
C32B C9B Sc1B 103.9(11) . .
C8B C9B Sc1B 69.3(9) . .
C3B C9B Sc1B 66.5(8) . .
C17B C10B C11B 119.3(9) . .
C17B C10B C7B 121.2(10) . .
C11B C10B C7B 108.3(4) . .
C10B C11B C20B 121.3(9) . .
C10B C11B C12B 107.7(4) . .
C20B C11B C12B 120.4(9) . .
C25B C12B C8B 124.6(9) . .
C25B C12B C11B 118.9(8) . .
C8B C12B C11B 108.3(4) . .
C6B C13B C14B 122.3(10) . .
C6B C13B C16B 123.0(10) . .
C14B C13B C16B 107.7(4) . .
C6B C13B Sc1B 55.1(6) . .
C14B C13B Sc1B 94.2(6) . .
C16B C13B Sc1B 98.9(6) . .
C19B C14B C13B 108.2(4) . .
C19B C14B C15B 123.7(10) . .
C13B C14B C15B 119.1(11) . .
C5B C15B C44B 118.5(11) . .
C5B C15B C14B 116.3(13) . .
C44B C15B C14B 116.9(12) . .
C17B C16B C18B 119.6(10) . .
C17B C16B C13B 122.4(10) . .
C18B C16B C13B 108.2(4) . .
C16B C17B C10B 116.4(11) . .
C16B C17B C22B 118.3(11) . .
C10B C17B C22B 118.7(11) . .
C27B C18B C16B 123.8(10) . .
C27B C18B C19B 119.4(10) . .
C16B C18B C19B 108.0(4) . .
C14B C19B C18B 107.9(4) . .
C14B C19B C42B 117.3(10) . .
C18B C19B C42B 125.8(10) . .
C23B C20B C11B 120.0(10) . .
C23B C20B C21B 116.8(9) . .
C11B C20B C21B 119.6(11) . .
C22B C21B C29B 107.9(4) . .
C22B C21B C20B 116.4(9) . .
C29B C21B C20B 122.6(8) . .
C21B C22B C26B 108.2(4) . .
C21B C22B C17B 123.6(10) . .
C26B C22B C17B 120.5(10) . .
C20B C23B C24B 119.0(8) . .
C20B C23B C31B 121.6(8) . .
C24B C23B C31B 107.9(4) . .
C25B C24B C23B 120.2(8) . .
C25B C24B C40B 122.0(8) . .
C23B C24B C40B 108.0(4) . .
C12B C25B C35B 119.9(10) . .
C12B C25B C24B 120.9(10) . .
C35B C25B C24B 111.6(10) . .
C27B C26B C22B 122.5(10) . .
C27B C26B C28B 121.5(11) . .
C22B C26B C28B 108.1(4) . .
C26B C27B C36B 119.9(12) . .
C26B C27B C18B 115.2(12) . .
C36B C27B C18B 116.8(11) . .
C29B C28B C38B 123.9(9) . .
C29B C28B C26B 107.6(4) . .
C38B C28B C26B 117.1(9) . .
C30B C29B C28B 123.6(10) . .
C30B C29B C21B 116.1(9) . .
C28B C29B C21B 108.2(4) . .
C31B C30B C29B 123.8(11) . .
C31B C30B C89D 115.3(10) . .
C29B C30B C89D 111.7(10) . .
C31B C30B Sc3B 96.3(8) . .
C29B C30B Sc3B 89.0(8) . .
C89D C30B Sc3B 52.2(7) . .
C30B C31B C43B 126.2(8) . .
C30B C31B C23B 118.2(7) . .
C43B C31B C23B 108.0(4) . .
C9B C32B C35B 122.9(10) . .
C9B C32B C33B 120.6(11) . .
C35B C32B C33B 108.0(6) . .
C69D C33B C34B 121.0(10) . .
C69D C33B C32B 109.7(9) . .
C34B C33B C32B 118.3(12) . .
C2B C34B C33B 119.6(14) . .
C2B C34B C68D 116.9(9) . .
C33B C34B C68D 115.8(12) . .
C25B C35B C32B 116.6(10) . .
C25B C35B C45B 126.1(11) . .
C32B C35B C45B 107.8(5) . .
C27B C36B C37B 122.5(13) . .
C27B C36B C41B 120.7(17) . .
C37B C36B C41B 107.5(14) . .
C75D C37B C36B 107.0(11) . .
C75D C37B C38B 125.9(13) . .
C36B C37B C38B 116.7(14) . .
C28B C38B C37B 122.1(13) . .
C28B C38B C88D 118.2(10) . .
C37B C38B C88D 113.1(12) . .
C28B C38B Sc3B 95.2(7) . .
C37B C38B Sc3B 91.8(8) . .
C88D C38B Sc3B 56.2(6) . .
C42B C39B C44B 122.5(14) . .
C42B C39B C78D 119.8(11) . .
C44B C39B C78D 110.3(13) . .
C43B C40B C24B 108.1(4) . .
C43B C40B C67D 123.7(8) . .
C24B C40B C67D 118.7(8) . .
C42B C41B C36B 126(2) . .
C42B C41B C76D 117.1(17) . .
C36B C41B C76D 107.4(14) . .
C41B C42B C39B 120.4(16) . .
C41B C42B C19B 111.2(17) . .
C39B C42B C19B 119.8(11) . .
C80D C43B C31B 122.2(8) . .
C80D C43B C40B 120.7(9) . .
C31B C43B C40B 108.0(4) . .
C70D C44B C15B 122.7(11) . .
C70D C44B C39B 106.7(17) . .
C15B C44B C39B 119.6(14) . .
C67D C45B C35B 119.9(13) . .
C67D C45B C69D 121.8(14) . .
C35B C45B C69D 109.1(8) . .
N0 Sc1B C4B 150.7(4) . .
N0 Sc1B C6B 147.4(5) . .
C4B Sc1B C6B 37.5(3) . .
N0 Sc1B C43 31.4(3) . .
C4B Sc1B C43 153.6(5) . .
C6B Sc1B C43 122.4(6) . .
N0 Sc1B C3B 141.9(5) . .
C4B Sc1B C3B 37.8(2) . .
C6B Sc1B C3B 67.4(4) . .
C43 Sc1B C3B 168.7(5) . .
N0 Sc1B C7B 138.8(4) . .
C4B Sc1B C7B 65.9(3) . .
C6B Sc1B C7B 37.3(2) . .
C43 Sc1B C7B 108.0(5) . .
C3B Sc1B C7B 76.1(4) . .
N0 Sc1B C8B 132.4(3) . .
C4B Sc1B C8B 76.4(4) . .
C6B Sc1B C8B 66.6(4) . .
C43 Sc1B C8B 114.9(4) . .
C3B Sc1B C8B 61.9(3) . .
C7B Sc1B C8B 36.6(2) . .
N0 Sc1B C9B 128.2(4) . .
C4B Sc1B C9B 69.8(4) . .
C6B Sc1B C9B 83.2(5) . .
C43 Sc1B C9B 133.6(5) . .
C3B Sc1B C9B 37.4(3) . .
C7B Sc1B C9B 67.6(4) . .
C8B Sc1B C9B 35.4(3) . .
N0 Sc1B C5B 117.1(3) . .
C4B Sc1B C5B 33.6(2) . .
C6B Sc1B C5B 60.6(4) . .
C43 Sc1B C5B 131.4(4) . .
C3B Sc1B C5B 56.9(3) . .
C7B Sc1B C5B 96.1(3) . .
C8B Sc1B C5B 109.6(4) . .
C9B Sc1B C5B 94.3(4) . .
N0 Sc1B C13B 115.0(3) . .
C4B Sc1B C13B 59.7(3) . .
C6B Sc1B C13B 32.7(3) . .
C43 Sc1B C13B 94.8(4) . .
C3B Sc1B C13B 96.2(3) . .
C7B Sc1B C13B 57.3(3) . .
C8B Sc1B C13B 93.3(4) . .
C9B Sc1B C13B 115.7(4) . .
C5B Sc1B C13B 63.7(3) . .
N0 Sc1B C2B 111.1(4) . .
C4B Sc1B C2B 55.8(3) . .
C6B Sc1B C2B 92.7(4) . .
C43 Sc1B C2B 142.5(4) . .
C3B Sc1B C2B 32.3(2) . .
C7B Sc1B C2B 108.4(4) . .
C8B Sc1B C2B 89.7(4) . .
C9B Sc1B C2B 56.5(4) . .
C5B Sc1B C2B 52.2(2) . .
C13B Sc1B C2B 112.5(3) . .
N0 Sc1B C1B 102.1(3) . .
C4B Sc1B C1B 52.6(3) . .
C6B Sc1B C1B 87.6(4) . .
C43 Sc1B C1B 129.6(4) . .
C3B Sc1B C1B 52.2(3) . .
C7B Sc1B C1B 118.1(3) . .
C8B Sc1B C1B 114.1(4) . .
C9B Sc1B C1B 84.7(4) . .
C5B Sc1B C1B 30.06(19) . .
C13B Sc1B C1B 93.5(3) . .
C2B Sc1B C1B 29.60(18) . .
C70D C65D C66D 125.2(12) . .
C70D C65D C1B 113.6(12) . .
C66D C65D C1B 115.6(9) . .
C70D C65D Sc1D 90.8(9) . .
C66D C65D Sc1D 57.8(6) . .
C1B C65D Sc1D 100.8(9) . .
C65D C66D C68D 120.6(9) . .
C65D C66D C85D 120.5(8) . .
C68D C66D C85D 108.5(4) . .
C65D C66D Sc1D 91.3(8) . .
C68D C66D Sc1D 79.4(6) . .
C85D C66D Sc1D 65.9(5) . .
C45B C67D C71D 118.1(12) . .
C45B C67D C40B 121.3(12) . .
C71D C67D C40B 114.5(11) . .
C66D C68D C74D 107.7(4) . .
C66D C68D C34B 123.2(8) . .
C74D C68D C34B 122.5(8) . .
C66D C68D Sc1D 66.1(5) . .
C74D C68D Sc1D 71.7(5) . .
C34B C68D Sc1D 104.4(7) . .
C73D C69D C33B 120.5(8) . .
C73D C69D C45B 123.5(12) . .
C33B C69D C45B 105.4(10) . .
C44B C70D C65D 124.7(14) . .
C44B C70D C79D 111.9(12) . .
C65D C70D C79D 114.8(12) . .
C67D C71D C81D 120.2(9) . .
C67D C71D C72D 121.3(9) . .
C81D C71D C72D 107.9(4) . .
C73D C72D C71D 120.9(9) . .
C73D C72D C83D 121.4(9) . .
C71D C72D C83D 107.9(4) . .
C69D C73D C72D 113.8(11) . .
C69D C73D C74D 123.2(9) . .
C72D C73D C74D 116.4(9) . .
C73D C74D C86D 126.2(9) . .
C73D C74D C68D 116.7(8) . .
C86D C74D C68D 107.9(4) . .
C73D C74D Sc1D 99.2(8) . .
C86D C74D Sc1D 64.9(5) . .
C68D C74D Sc1D 74.3(5) . .
C37B C75D C91D 120.4(12) . .
C37B C75D C76D 114.7(12) . .
C91D C75D C76D 118.2(13) . .
C77D C76D C75D 118.7(12) . .
C77D C76D C41B 127.0(12) . .
C75D C76D C41B 103.3(10) . .
C76D C77D C78D 113.1(12) . .
C76D C77D C98D 122.4(13) . .
C78D C77D C98D 116.1(11) . .
C77D C78D C79D 126.3(12) . .
C77D C78D C39B 122.2(12) . .
C79D C78D C39B 102.6(10) . .
C84D C79D C78D 115.6(10) . .
C84D C79D C70D 123.4(10) . .
C78D C79D C70D 108.2(11) . .
C84D C79D Sc1D 55.0(7) . .
C78D C79D Sc1D 102.1(8) . .
C70D C79D Sc1D 82.8(8) . .
C90D C80D C81D 123.9(10) . .
C90D C80D C43B 113.1(9) . .
C81D C80D C43B 114.9(10) . .
C80D C81D C71D 125.7(9) . .
C80D C81D C82D 117.3(9) . .
C71D C81D C82D 108.4(4) . .
C94D C82D C81D 123.1(9) . .
C94D C82D C83D 120.6(9) . .
C81D C82D C83D 108.0(4) . .
C87D C83D C82D 123.5(9) . .
C87D C83D C72D 120.5(9) . .
C82D C83D C72D 107.9(4) . .
C79D C84D C99D 120.4(10) . .
C79D C84D C85D 117.7(9) . .
C99D C84D C85D 115.9(9) . .
C79D C84D Sc1D 95.6(8) . .
C99D C84D Sc1D 86.6(7) . .
C85D C84D Sc1D 62.9(7) . .
C86D C85D C66D 107.6(4) . .
C86D C85D C84D 120.4(9) . .
C66D C85D C84D 117.1(8) . .
C86D C85D Sc1D 74.5(6) . .
C66D C85D Sc1D 76.8(5) . .
C84D C85D Sc1D 79.5(8) . .
C74D C86D C85D 108.2(4) . .
C74D C86D C87D 114.1(9) . .
C85D C86D C87D 122.8(9) . .
C74D C86D Sc1D 79.8(5) . .
C85D C86D Sc1D 67.7(5) . .
C87D C86D Sc1D 83.6(7) . .
C83D C87D C95D 116.1(10) . .
C83D C87D C86D 121.1(11) . .
C95D C87D C86D 115.5(9) . .
C83D C87D Sc1D 98.5(8) . .
C95D C87D Sc1D 83.6(7) . .
C86D C87D Sc1D 61.5(6) . .
C38B C88D C89D 116.1(9) . .
C38B C88D C92D 124.5(9) . .
C89D C88D C92D 108.0(4) . .
C38B C88D Sc3B 87.9(7) . .
C89D C88D Sc3B 75.5(5) . .
C92D C88D Sc3B 71.8(4) . .
C88D C89D C90D 107.8(4) . .
C88D C89D C30B 125.7(8) . .
C90D C89D C30B 115.2(8) . .
C88D C89D Sc3B 64.0(4) . .
C90D C89D Sc3B 76.8(4) . .
C30B C89D Sc3B 95.0(8) . .
C80D C90D C93D 114.3(9) . .
C80D C90D C89D 127.8(9) . .
C93D C90D C89D 107.7(4) . .
C80D C90D Sc3B 101.6(8) . .
C93D C90D Sc3B 69.6(4) . .
C89D C90D Sc3B 65.5(4) . .
C75D C91D C97D 124.4(13) . .
C75D C91D C92D 121.1(12) . .
C97D C91D C92D 104.9(12) . .
C75D C91D Sc3B 88.4(9) . .
C97D C91D Sc3B 95.9(10) . .
C92D C91D Sc3B 53.6(7) . .
C91D C92D C93D 128.6(10) . .
C91D C92D C88D 114.2(9) . .
C93D C92D C88D 107.8(4) . .
C91D C92D Sc3B 93.0(9) . .
C93D C92D Sc3B 77.6(4) . .
C88D C92D Sc3B 66.6(4) . .
C94D C93D C92D 119.7(10) . .
C94D C93D C90D 124.2(10) . .
C92D C93D C90D 108.6(4) . .
C94D C93D Sc3B 103.2(8) . .
C92D C93D Sc3B 63.8(4) . .
C90D C93D Sc3B 73.6(4) . .
C93D C94D C82D 117.3(11) . .
C93D C94D C96D 115.7(12) . .
C82D C94D C96D 117.8(11) . .
C87D C95D C99D 122.0(7) . .
C87D C95D C96D 120.7(8) . .
C99D C95D C96D 108.0(4) . .
C87D C95D Sc1D 65.4(6) . .
C99D C95D Sc1D 72.3(5) . .
C96D C95D Sc1D 106.6(5) . .
C94D C96D C97D 121.8(10) . .
C94D C96D C95D 121.3(10) . .
C97D C96D C95D 107.8(4) . .
C91D C97D C98D 114.6(10) . .
C91D C97D C96D 128.6(11) . .
C98D C97D C96D 108.2(4) . .
C77D C98D C97D 121.4(10) . .
C77D C98D C99D 121.7(10) . .
C97D C98D C99D 108.2(4) . .
C84D C99D C95D 122.6(7) . .
C84D C99D C98D 119.9(8) . .
C95D C99D C98D 107.8(4) . .
C84D C99D Sc1D 61.4(7) . .
C95D C99D Sc1D 77.4(5) . .
C98D C99D Sc1D 105.3(5) . .
N0 Sc1D C85D 166.7(6) . .
N0 Sc1D C86D 155.4(6) . .
C85D Sc1D C86D 37.9(3) . .
N0 Sc1D C66D 136.4(6) . .
C85D Sc1D C66D 37.3(3) . .
C86D Sc1D C66D 61.1(3) . .
N0 Sc1D C84D 133.3(6) . .
C85D Sc1D C84D 37.6(4) . .
C86D Sc1D C84D 66.0(4) . .
C66D Sc1D C84D 64.0(4) . .
N0 Sc1D C74D 130.2(6) . .
C85D Sc1D C74D 60.2(3) . .
C86D Sc1D C74D 35.2(3) . .
C66D Sc1D C74D 58.3(3) . .
C84D Sc1D C74D 96.5(4) . .
N0 Sc1D C68D 122.9(6) . .
C85D Sc1D C68D 59.7(3) . .
C86D Sc1D C68D 58.6(3) . .
C66D Sc1D C68D 34.6(2) . .
C84D Sc1D C68D 95.0(4) . .
C74D Sc1D C68D 34.0(2) . .
N0 Sc1D C87D 126.3(5) . .
C85D Sc1D C87D 64.8(4) . .
C86D Sc1D C87D 34.9(3) . .
C66D Sc1D C87D 95.4(4) . .
C84D Sc1D C87D 74.2(5) . .
C74D Sc1D C87D 58.3(4) . .
C68D Sc1D C87D 90.0(5) . .
N0 Sc1D C99D 118.0(5) . .
C85D Sc1D C99D 59.8(4) . .
C86D Sc1D C99D 69.0(4) . .
C66D Sc1D C99D 93.8(4) . .
C84D Sc1D C99D 32.0(3) . .
C74D Sc1D C99D 104.3(5) . .
C68D Sc1D C99D 118.9(4) . .
C87D Sc1D C99D 57.1(3) . .
N0 Sc1D C65D 110.3(5) . .
C85D Sc1D C65D 59.1(4) . .
C86D Sc1D C65D 90.9(4) . .
C66D Sc1D C65D 30.8(3) . .
C84D Sc1D C65D 66.8(4) . .
C74D Sc1D C65D 86.9(4) . .
C68D Sc1D C65D 56.1(4) . .
C87D Sc1D C65D 123.5(5) . .
C99D Sc1D C65D 98.3(5) . .
N0 Sc1D C95D 115.5(5) . .
C85D Sc1D C95D 69.7(4) . .
C86D Sc1D C95D 57.3(4) . .
C66D Sc1D C95D 106.9(5) . .
C84D Sc1D C95D 57.8(3) . .
C74D Sc1D C95D 88.0(4) . .
C68D Sc1D C95D 116.0(4) . .
C87D Sc1D C95D 31.0(3) . .
C99D Sc1D C95D 30.3(2) . .
C65D Sc1D C95D 123.3(5) . .
N0 Sc1D C79D 110.8(5) . .
C85D Sc1D C79D 56.7(4) . .
C86D Sc1D C79D 92.2(5) . .
C66D Sc1D C79D 64.2(4) . .
C84D Sc1D C79D 29.4(3) . .
C74D Sc1D C79D 115.5(4) . .
C68D Sc1D C79D 98.7(4) . .
C87D Sc1D C79D 103.3(5) . .
C99D Sc1D C79D 52.5(3) . .
C65D Sc1D C79D 50.3(4) . .
C95D Sc1D C79D 82.5(4) . .
C43 Sc3B C88D 131.9(4) . .
C43 Sc3B C92D 160.8(5) . .
C88D Sc3B C92D 41.6(3) . .
C43 Sc3B N0 32.6(3) . .
C88D Sc3B N0 161.4(3) . .
C92D Sc3B N0 146.4(4) . .
C43 Sc3B C89D 121.1(4) . .
C88D Sc3B C89D 40.5(3) . .
C92D Sc3B C89D 67.2(3) . .
N0 Sc3B C89D 145.2(4) . .
C43 Sc3B C93D 159.3(5) . .
C88D Sc3B C93D 66.2(3) . .
C92D Sc3B C93D 38.5(2) . .
N0 Sc3B C93D 131.5(3) . .
C89D Sc3B C93D 63.9(3) . .
C43 Sc3B C90D 133.7(5) . .
C88D Sc3B C90D 65.4(3) . .
C92D Sc3B C90D 64.3(3) . .
N0 Sc3B C90D 131.2(3) . .
C89D Sc3B C90D 37.8(2) . .
C93D Sc3B C90D 36.8(2) . .
C43 Sc3B C38B 98.8(5) . .
C88D Sc3B C38B 35.9(4) . .
C92D Sc3B C38B 68.3(5) . .
N0 Sc3B C38B 125.5(4) . .
C89D Sc3B C38B 63.9(4) . .
C93D Sc3B C38B 101.0(5) . .
C90D Sc3B C38B 98.2(4) . .
C43 Sc3B C91D 129.7(5) . .
C88D Sc3B C91D 62.1(5) . .
C92D Sc3B C91D 33.5(4) . .
N0 Sc3B C91D 116.8(4) . .
C89D Sc3B C91D 97.9(4) . .
C93D Sc3B C91D 64.1(4) . .
C90D Sc3B C91D 96.6(4) . .
C38B Sc3B C91D 69.4(4) . .
C43 Sc3B C30B 88.6(4) . .
C88D Sc3B C30B 64.9(4) . .
C92D Sc3B C30B 99.4(4) . .
N0 Sc3B C30B 114.0(3) . .
C89D Sc3B C30B 32.8(4) . .
C93D Sc3B C30B 92.8(4) . .
C90D Sc3B C30B 58.3(4) . .
C38B Sc3B C30B 69.5(4) . .
C91D Sc3B C30B 126.9(4) . .
C43 Sc3B Sc1D 65.9(3) . .
C88D Sc3B Sc1D 154.9(4) . .
C92D Sc3B Sc1D 115.0(4) . .
N0 Sc3B Sc1D 33.56(18) . .
C89D Sc3B Sc1D 154.3(4) . .
C93D Sc3B Sc1D 101.0(3) . .
C90D Sc3B Sc1D 118.0(3) . .
C38B Sc3B Sc1D 141.7(3) . .
C91D Sc3B Sc1D 93.0(4) . .
C30B Sc3B Sc1D 139.6(3) . .
C1P C1P C2P 106.2(3) 6 .
C1P C1P C12P 128.9(3) 6 .
C2P C1P C12P 124.8(4) . .
N3P C2P C3P 124.7(4) . .
N3P C2P C1P 111.8(4) . .
C3P C2P C1P 123.5(4) . .
C4P C3P C2P 124.4(4) . .
C4P C3P H3P 117.8 . .
C2P C3P H3P 117.8 . .
N2P C4P C3P 125.0(4) . .
N2P C4P C5P 111.9(4) . .
C3P C4P C5P 123.0(4) . .
C6P C5P C4P 105.8(4) . .
C6P C5P C14P 129.2(4) . .
C4P C5P C14P 124.9(4) . .
C5P C6P C7P 107.5(4) . .
C5P C6P C15P 129.1(4) . .
C7P C6P C15P 123.4(4) . .
C8P C7P N2P 124.3(4) . .
C8P C7P C6P 125.4(4) . .
N2P C7P C6P 110.1(4) . .
C7P C8P C9P 125.7(4) . .
C7P C8P H8P 117.2 . .
C9P C8P H8P 117.2 . .
C8P C9P N1P 124.3(4) . .
C8P C9P C10P 124.6(4) . .
N1P C9P C10P 111.0(4) . .
C10P C10P C9P 107.1(2) 6 .
C10P C10P C17P 129.2(3) 6 .
C9P C10P C17P 123.5(4) . .
C12P C11P H11A 109.5 . .
C12P C11P H11B 109.5 . .
H11A C11P H11B 109.5 . .
C12P C11P H11C 109.5 . .
H11A C11P H11C 109.5 . .
H11B C11P H11C 109.5 . .
C1P C12P C11P 113.2(4) . .
C1P C12P H12A 108.9 . .
C11P C12P H12A 108.9 . .
C1P C12P H12B 108.9 . .
C11P C12P H12B 108.9 . .
H12A C12P H12B 107.8 . .
C14P C13P H13A 109.5 . .
C14P C13P H13B 109.5 . .
H13A C13P H13B 109.5 . .
C14P C13P H13C 109.5 . .
H13A C13P H13C 109.5 . .
H13B C13P H13C 109.5 . .
C5P C14P C13P 113.0(4) . .
C5P C14P H14A 109.0 . .
C13P C14P H14A 109.0 . .
C5P C14P H14B 109.0 . .
C13P C14P H14B 109.0 . .
H14A C14P H14B 107.8 . .
C6P C15P C16P 112.3(4) . .
C6P C15P H15A 109.1 . .
C16P C15P H15A 109.1 . .
C6P C15P H15B 109.1 . .
C16P C15P H15B 109.1 . .
H15A C15P H15B 107.9 . .
C15P C16P H16A 109.5 . .
C15P C16P H16B 109.5 . .
H16A C16P H16B 109.5 . .
C15P C16P H16C 109.5 . .
H16A C16P H16C 109.5 . .
H16B C16P H16C 109.5 . .
C10P C17P C18P 111.3(4) . .
C10P C17P H17A 109.4 . .
C18P C17P H17A 109.4 . .
C10P C17P H17B 109.4 . .
C18P C17P H17B 109.4 . .
H17A C17P H17B 108.0 . .
C17P C18P H18A 109.5 . .
C17P C18P H18B 109.5 . .
H18A C18P H18B 109.5 . .
C17P C18P H18C 109.5 . .
H18A C18P H18C 109.5 . .
H18B C18P H18C 109.5 . .
C4P N2P C7P 104.6(4) . .
C4P N2P Ni1 127.9(3) . .
C7P N2P Ni1 127.5(3) . .
C9P N1P C9P 103.7(5) . 6
C9P N1P Ni1 128.0(2) . .
C9P N1P Ni1 128.0(2) 6 .
C2P N3P C2P 104.1(5) 6 .
C2P N3P Ni1 127.9(3) 6 .
C2P N3P Ni1 127.9(3) . .
N1P Ni1 N3P 176.97(19) . .
N1P Ni1 N2P 90.02(10) . .
N3P Ni1 N2P 89.91(10) . .
N1P Ni1 N2P 90.02(10) . 6
N3P Ni1 N2P 89.91(10) . 6
N2P Ni1 N2P 177.3(2) . 6
C5S C4S C9S 121.3(11) . .
C5S C4S H4S 119.3 . .
C9S C4S H4S 119.3 . .
C4S C5S C6S 119.2(10) . .
C4S C5S H5S 120.4 . .
C6S C5S H5S 120.4 . .
C5S C6S C7S 121.3(10) . .
C5S C6S H6S 119.3 . .
C7S C6S H6S 119.3 . .
C8S C7S C6S 119.6(12) . .
C8S C7S H7S 120.2 . .
C6S C7S H7S 120.2 . .
C7S C8S C9S 119.1(10) . .
C7S C8S H8S 120.5 . .
C9S C8S H8S 120.5 . .
C8S C9S C4S 119.4(9) . .
C8S C9S H9S 120.3 . .
C4S C9S H9S 120.3 . .
C3S C1S C2S 116.7(13) . .
C3S C1S H1S 121.7 . .
C2S C1S H1S 121.7 . .
C3S C2S C1S 119.9(14) 2_655 .
C3S C2S H2S 120.1 2_655 .
C1S C2S H2S 120.1 . .
C1S C3S C2S 122.9(12) . 2_655
C1S C3S H3S 118.5 . .
C2S C3S H3S 118.5 2_655 .

loop_
_geom_bond_atom_site_label_1
_geom_bond_atom_site_label_2
_geom_bond_distance
_geom_bond_site_symmetry_2
N0 C43 1.193(11) 6
N0 C43 1.193(11) .
N0 Sc1D 2.072(8) 6
N0 Sc1D 2.072(8) .
N0 Sc1B 2.138(5) .
N0 Sc1B 2.138(5) 6
N0 Sc3B 2.182(6) .
N0 Sc3B 2.182(6) 6
C43 Sc3B 2.048(11) .
C43 Sc1B 2.252(12) .
C1B C2B 1.433(7) .
C1B C5B 1.444(7) .
C1B C65D 1.526(17) .
C1B Sc1B 2.875(13) .
C2B C34B 1.421(15) .
C2B C3B 1.439(7) .
C2B Sc1B 2.692(13) .
C3B C4B 1.442(7) .
C3B C9B 1.497(14) .
C3B Sc1B 2.258(13) .
C4B C6B 1.409(13) .
C4B C5B 1.439(7) .
C4B Sc1B 2.191(12) .
C5B C15B 1.412(14) .
C5B Sc1B 2.596(12) .
C6B C7B 1.425(7) .
C6B C13B 1.442(13) .
C6B Sc1B 2.190(13) .
C7B C8B 1.437(6) .
C7B C10B 1.442(7) .
C7B Sc1B 2.258(12) .
C8B C9B 1.435(14) .
C8B C12B 1.432(7) .
C8B Sc1B 2.315(12) .
C9B C32B 1.396(13) .
C9B Sc1B 2.392(19) .
C10B C17B 1.420(13) .
C10B C11B 1.432(7) .
C11B C20B 1.437(12) .
C11B C12B 1.440(7) .
C12B C25B 1.398(13) .
C13B C14B 1.439(6) .
C13B C16B 1.442(7) .
C13B Sc1B 2.670(12) .
C14B C19B 1.437(7) .
C14B C15B 1.455(14) .
C15B C44B 1.433(18) .
C16B C17B 1.384(13) .
C16B C18B 1.435(7) .
C17B C22B 1.431(13) .
C18B C27B 1.421(14) .
C18B C19B 1.441(7) .
C19B C42B 1.449(13) .
C20B C23B 1.412(13) .
C20B C21B 1.452(13) .
C21B C22B 1.427(6) .
C21B C29B 1.439(7) .
C22B C26B 1.434(7) .
C23B C24B 1.438(6) .
C23B C31B 1.446(7) .
C24B C25B 1.435(7) .
C24B C40B 1.442(7) .
C25B C35B 1.421(12) .
C26B C27B 1.395(13) .
C26B C28B 1.438(7) .
C27B C36B 1.402(15) .
C28B C29B 1.434(7) .
C28B C38B 1.444(14) .
C29B C30B 1.427(13) .
C30B C31B 1.395(14) .
C30B C89D 1.526(17) .
C30B Sc3B 2.808(15) .
C31B C43B 1.438(7) .
C32B C35B 1.434(7) .
C32B C33B 1.438(7) .
C33B C69D 1.446(17) .
C33B C34B 1.423(12) .
C34B C68D 1.51(2) .
C35B C45B 1.439(8) .
C36B C37B 1.431(15) .
C36B C41B 1.469(16) .
C37B C75D 1.36(2) .
C37B C38B 1.434(12) .
C38B C88D 1.457(17) .
C38B Sc3B 2.484(13) .
C39B C42B 1.406(14) .
C39B C44B 1.444(13) .
C39B C78D 1.505(19) .
C40B C43B 1.438(7) .
C40B C67D 1.456(15) .
C41B C42B 1.373(15) .
C41B C76D 1.48(4) .
C43B C80D 1.438(13) .
C44B C70D 1.35(2) .
C45B C67D 1.254(17) .
C45B C69D 1.468(17) .
C65D C70D 1.394(15) .
C65D C66D 1.399(13) .
C65D Sc1D 2.729(16) .
C66D C68D 1.434(8) .
C66D C85D 1.438(8) .
C66D Sc1D 2.311(13) .
C67D C71D 1.439(13) .
C68D C74D 1.443(8) .
C68D Sc1D 2.484(15) .
C69D C73D 1.402(14) .
C70D C79D 1.456(13) .
C71D C81D 1.428(9) .
C71D C72D 1.438(9) .
C72D C73D 1.401(12) .
C72D C83D 1.438(9) .
C73D C74D 1.410(12) .
C74D C86D 1.437(8) .
C74D Sc1D 2.451(16) .
C75D C91D 1.426(14) .
C75D C76D 1.418(19) .
C76D C77D 1.402(14) .
C77D C78D 1.409(14) .
C77D C98D 1.409(13) .
C78D C79D 1.452(12) .
C79D C84D 1.431(13) .
C79D Sc1D 2.904(16) .
C80D C90D 1.415(13) .
C80D C81D 1.414(13) .
C81D C82D 1.432(8) .
C82D C94D 1.405(14) .
C82D C83D 1.435(9) .
C83D C87D 1.396(13) .
C84D C99D 1.444(11) .
C84D C85D 1.483(14) .
C84D Sc1D 2.391(18) .
C85D C86D 1.437(7) .
C85D Sc1D 2.165(13) .
C86D C87D 1.467(13) .
C86D Sc1D 2.255(13) .
C87D C95D 1.446(12) .
C87D Sc1D 2.549(16) .
C88D C89D 1.494(9) .
C88D C92D 1.495(9) .
C88D Sc3B 2.066(11) .
C89D C90D 1.499(9) .
C89D Sc3B 2.226(11) .
C90D C93D 1.487(9) .
C90D Sc3B 2.383(11) .
C91D C97D 1.434(15) .
C91D C92D 1.466(14) .
C91D Sc3B 2.655(17) .
C92D C93D 1.485(9) .
C92D Sc3B 2.139(10) .
C93D C94D 1.380(14) .
C93D Sc3B 2.328(10) .
C94D C96D 1.419(14) .
C95D C99D 1.438(8) .
C95D C96D 1.446(8) .
C95D Sc1D 2.786(14) .
C96D C97D 1.443(8) .
C97D C98D 1.431(8) .
C98D C99D 1.447(7) .
C99D Sc1D 2.720(15) .
C1P C1P 1.353(9) 6
C1P C2P 1.450(6) .
C1P C12P 1.484(6) .
C2P N3P 1.371(5) .
C2P C3P 1.385(6) .
C3P C4P 1.373(6) .
C3P H3P 0.9300 .
C4P N2P 1.367(5) .
C4P C5P 1.445(6) .
C5P C6P 1.360(7) .
C5P C14P 1.502(7) .
C6P C7P 1.440(6) .
C6P C15P 1.527(6) .
C7P C8P 1.355(6) .
C7P N2P 1.398(5) .
C8P C9P 1.370(6) .
C8P H8P 0.9300 .
C9P N1P 1.385(5) .
C9P C10P 1.450(6) .
C10P C10P 1.326(9) 6
C10P C17P 1.507(6) .
C11P C12P 1.539(8) .
C11P H11A 0.9600 .
C11P H11B 0.9600 .
C11P H11C 0.9600 .
C12P H12A 0.9700 .
C12P H12B 0.9700 .
C13P C14P 1.529(8) .
C13P H13A 0.9600 .
C13P H13B 0.9600 .
C13P H13C 0.9600 .
C14P H14A 0.9700 .
C14P H14B 0.9700 .
C15P C16P 1.522(8) .
C15P H15A 0.9700 .
C15P H15B 0.9700 .
C16P H16A 0.9600 .
C16P H16B 0.9600 .
C16P H16C 0.9600 .
C17P C18P 1.512(7) .
C17P H17A 0.9700 .
C17P H17B 0.9700 .
C18P H18A 0.9600 .
C18P H18B 0.9600 .
C18P H18C 0.9600 .
N2P Ni1 1.968(4) .
N1P C9P 1.385(5) 6
N1P Ni1 1.956(5) .
N3P C2P 1.371(5) 6
N3P Ni1 1.966(5) .
Ni1 N2P 1.968(4) 6
C4S C5S 1.337(13) .
C4S C9S 1.414(14) .
C4S H4S 0.9300 .
C5S C6S 1.364(17) .
C5S H5S 0.9300 .
C6S C7S 1.398(18) .
C6S H6S 0.9300 .
C7S C8S 1.375(15) .
C7S H7S 0.9300 .
C8S C9S 1.381(14) .
C8S H8S 0.9300 .
C9S H9S 0.9300 .
C1S C3S 1.359(16) .
C1S C2S 1.415(14) .
C1S H1S 0.9300 .
C2S C3S 1.39(2) 2_655
C2S H2S 0.9300 .
C3S C2S 1.39(2) 2_655
C3S H3S 0.9300 .

loop_
_geom_torsion_atom_site_label_1
_geom_torsion_atom_site_label_2
_geom_torsion_atom_site_label_3
_geom_torsion_atom_site_label_4
_geom_torsion
_geom_torsion_site_symmetry_1
_geom_torsion_site_symmetry_4
C43 N0 C43 Sc3B 8.2(10) 6 .
Sc1D N0 C43 Sc3B -179.5(5) 6 .
Sc1D N0 C43 Sc3B 80(5) . .
Sc1B N0 C43 Sc3B -176.0(4) . .
Sc1B N0 C43 Sc3B 69(8) 6 .
Sc3B N0 C43 Sc3B -6.3(8) 6 .
C43 N0 C43 Sc1B -175.8(8) 6 .
Sc1D N0 C43 Sc1B -3.5(4) 6 .
Sc1D N0 C43 Sc1B -104(5) . .
Sc1B N0 C43 Sc1B -115(8) 6 .
Sc3B N0 C43 Sc1B 176.0(4) . .
Sc3B N0 C43 Sc1B 169.7(12) 6 .
C5B C1B C2B C34B 151.8(11) . .
C65D C1B C2B C34B -1.7(15) . .
Sc1B C1B C2B C34B 100.4(9) . .
C5B C1B C2B C3B -0.1(2) . .
C65D C1B C2B C3B -153.6(14) . .
Sc1B C1B C2B C3B -51.5(4) . .
C5B C1B C2B Sc1B 51.3(4) . .
C65D C1B C2B Sc1B -102.1(12) . .
C34B C2B C3B C4B -149.5(12) . .
C1B C2B C3B C4B -0.2(2) . .
Sc1B C2B C3B C4B -67.7(5) . .
C34B C2B C3B C9B -6.5(15) . .
C1B C2B C3B C9B 142.9(11) . .
Sc1B C2B C3B C9B 75.4(10) . .
C34B C2B C3B Sc1B -81.9(10) . .
C1B C2B C3B Sc1B 67.5(5) . .
C2B C3B C4B C6B 139.7(11) . .
C9B C3B C4B C6B 4.1(14) . .
Sc1B C3B C4B C6B 56.1(9) . .
C2B C3B C4B C5B 0.4(4) . .
C9B C3B C4B C5B -135.2(13) . .
Sc1B C3B C4B C5B -83.1(6) . .
C2B C3B C4B Sc1B 83.5(5) . .
C9B C3B C4B Sc1B -52.0(11) . .
C6B C4B C5B C15B 6.2(15) . .
C3B C4B C5B C15B 146.5(12) . .
Sc1B C4B C5B C15B 74.1(11) . .
C6B C4B C5B C1B -140.7(11) . .
C3B C4B C5B C1B -0.5(5) . .
Sc1B C4B C5B C1B -72.8(6) . .
C6B C4B C5B Sc1B -67.9(9) . .
C3B C4B C5B Sc1B 72.3(5) . .
C2B C1B C5B C15B -149.2(12) . .
C65D C1B C5B C15B 5.1(14) . .
Sc1B C1B C5B C15B -95.7(11) . .
C2B C1B C5B C4B 0.4(4) . .
C65D C1B C5B C4B 154.7(13) . .
Sc1B C1B C5B C4B 54.0(5) . .
C2B C1B C5B Sc1B -53.6(5) . .
C65D C1B C5B Sc1B 100.8(10) . .
C5B C4B C6B C7B 137.9(10) . .
C3B C4B C6B C7B 2.4(15) . .
Sc1B C4B C6B C7B 59.7(10) . .
C5B C4B C6B C13B -3.8(14) . .
C3B C4B C6B C13B -139.3(10) . .
Sc1B C4B C6B C13B -82.0(10) . .
C5B C4B C6B Sc1B 78.2(7) . .
C3B C4B C6B Sc1B -57.3(7) . .
C4B C6B C7B C8B -2.9(15) . .
C13B C6B C7B C8B 141.1(9) . .
Sc1B C6B C7B C8B 55.5(8) . .
C4B C6B C7B C10B -146.5(10) . .
C13B C6B C7B C10B -2.6(15) . .
Sc1B C6B C7B C10B -88.2(8) . .
C4B C6B C7B Sc1B -58.3(10) . .
C13B C6B C7B Sc1B 85.6(10) . .
C6B C7B C8B C9B -3.4(15) . .
C10B C7B C8B C9B 145.4(13) . .
Sc1B C7B C8B C9B 49.7(12) . .
C6B C7B C8B C12B -148.9(11) . .
C10B C7B C8B C12B 0.0(2) . .
Sc1B C7B C8B C12B -95.8(5) . .
C6B C7B C8B Sc1B -53.1(9) . .
C10B C7B C8B Sc1B 95.8(6) . .
C12B C8B C9B C32B 2(2) . .
C7B C8B C9B C32B -141.7(12) . .
Sc1B C8B C9B C32B -94.1(15) . .
C12B C8B C9B C3B 152.1(9) . .
C7B C8B C9B C3B 8.5(18) . .
Sc1B C8B C9B C3B 56.1(10) . .
C12B C8B C9B Sc1B 96.0(7) . .
C7B C8B C9B Sc1B -47.6(10) . .
C2B C3B C9B C32B 6(2) . .
C4B C3B C9B C32B 140.3(13) . .
Sc1B C3B C9B C32B 91.2(16) . .
C2B C3B C9B C8B -143.1(10) . .
C4B C3B C9B C8B -8.7(17) . .
Sc1B C3B C9B C8B -57.9(10) . .
C2B C3B C9B Sc1B -85.3(7) . .
C4B C3B C9B Sc1B 49.1(9) . .
C6B C7B C10B C17B 4.1(14) . .
C8B C7B C10B C17B -143.3(12) . .
Sc1B C7B C10B C17B -67.1(10) . .
C6B C7B C10B C11B 147.4(12) . .
C8B C7B C10B C11B 0.0(4) . .
Sc1B C7B C10B C11B 76.2(6) . .
C17B C10B C11B C20B -0.4(14) . .
C7B C10B C11B C20B -144.5(11) . .
C17B C10B C11B C12B 144.1(12) . .
C7B C10B C11B C12B 0.0(5) . .
C9B C8B C12B C25B -3.0(15) . .
C7B C8B C12B C25B 147.8(13) . .
Sc1B C8B C12B C25B 75.8(11) . .
C9B C8B C12B C11B -150.8(13) . .
C7B C8B C12B C11B 0.0(2) . .
Sc1B C8B C12B C11B -72.0(6) . .
C10B C11B C12B C25B -149.9(12) . .
C20B C11B C12B C25B -5.0(15) . .
C10B C11B C12B C8B 0.0(4) . .
C20B C11B C12B C8B 144.9(12) . .
C4B C6B C13B C14B -0.5(15) . .
C7B C6B C13B C14B -143.8(9) . .
Sc1B C6B C13B C14B -70.3(8) . .
C4B C6B C13B C16B 146.5(9) . .
C7B C6B C13B C16B 3.2(15) . .
Sc1B C6B C13B C16B 76.7(9) . .
C4B C6B C13B Sc1B 69.8(10) . .
C7B C6B C13B Sc1B -73.5(9) . .
C6B C13B C14B C19B 151.4(11) . .
C16B C13B C14B C19B 0.0(2) . .
Sc1B C13B C14B C19B 100.7(6) . .
C6B C13B C14B C15B 3.0(14) . .
C16B C13B C14B C15B -148.3(11) . .
Sc1B C13B C14B C15B -47.7(10) . .
C4B C5B C15B C44B -151.1(11) . .
C1B C5B C15B C44B -7.3(18) . .
Sc1B C5B C15B C44B -96.2(12) . .
C4B C5B C15B C14B -3.6(18) . .
C1B C5B C15B C14B 140.1(11) . .
Sc1B C5B C15B C14B 51.2(12) . .
C19B C14B C15B C5B -144.2(11) . .
C13B C14B C15B C5B -1.0(16) . .
C19B C14B C15B C44B 3.7(18) . .
C13B C14B C15B C44B 147.0(11) . .
C6B C13B C16B C17B -5.5(14) . .
C14B C13B C16B C17B 145.6(12) . .
Sc1B C13B C16B C17B 48.3(11) . .
C6B C13B C16B C18B -151.1(12) . .
C14B C13B C16B C18B 0.1(2) . .
Sc1B C13B C16B C18B -97.2(6) . .
C18B C16B C17B C10B 148.2(11) . .
C13B C16B C17B C10B 6.4(17) . .
C18B C16B C17B C22B -2.9(17) . .
C13B C16B C17B C22B -144.7(10) . .
C11B C10B C17B C16B -145.1(11) . .
C7B C10B C17B C16B -5.7(17) . .
C11B C10B C17B C22B 5.9(17) . .
C7B C10B C17B C22B 145.3(10) . .
C17B C16B C18B C27B 0.2(15) . .
C13B C16B C18B C27B 146.8(12) . .
C17B C16B C18B C19B -146.8(13) . .
C13B C16B C18B C19B -0.1(4) . .
C13B C14B C19B C18B -0.1(4) . .
C15B C14B C19B C18B 146.5(13) . .
C13B C14B C19B C42B -149.4(11) . .
C15B C14B C19B C42B -2.8(15) . .
C27B C18B C19B C14B -148.5(12) . .
C16B C18B C19B C14B 0.1(5) . .
C27B C18B C19B C42B -2.5(16) . .
C16B C18B C19B C42B 146.1(13) . .
C10B C11B C20B C23B 149.0(10) . .
C12B C11B C20B C23B 8.9(17) . .
C10B C11B C20B C21B -8.9(16) . .
C12B C11B C20B C21B -149.0(10) . .
C23B C20B C21B C22B -146.5(10) . .
C11B C20B C21B C22B 12.1(15) . .
C23B C20B C21B C29B -10.1(16) . .
C11B C20B C21B C29B 148.6(10) . .
C29B C21B C22B C26B 0.2(2) . .
C20B C21B C22B C26B 142.6(10) . .
C29B C21B C22B C17B -149.2(12) . .
C20B C21B C22B C17B -6.8(14) . .
C16B C17B C22B C21B 148.3(11) . .
C10B C17B C22B C21B -2.2(18) . .
C16B C17B C22B C26B 2.4(17) . .
C10B C17B C22B C26B -148.1(11) . .
C11B C20B C23B C24B -7.6(16) . .
C21B C20B C23B C24B 150.9(9) . .
C11B C20B C23B C31B -146.4(10) . .
C21B C20B C23B C31B 12.1(15) . .
C20B C23B C24B C25B 2.6(13) . .
C31B C23B C24B C25B 146.5(11) . .
C20B C23B C24B C40B -143.9(11) . .
C31B C23B C24B C40B 0.0(2) . .
C8B C12B C25B C35B 2.4(18) . .
C11B C12B C25B C35B 147.1(11) . .
C8B C12B C25B C24B -144.7(10) . .
C11B C12B C25B C24B 0.0(18) . .
C23B C24B C25B C12B 1.3(17) . .
C40B C24B C25B C12B 143.0(11) . .
C23B C24B C25B C35B -148.3(9) . .
C40B C24B C25B C35B -6.6(16) . .
C21B C22B C26B C27B -149.6(14) . .
C17B C22B C26B C27B 1.0(15) . .
C21B C22B C26B C28B -0.3(4) . .
C17B C22B C26B C28B 150.2(12) . .
C22B C26B C27B C36B 144.2(12) . .
C28B C26B C27B C36B -1.0(19) . .
C22B C26B C27B C18B -3.5(17) . .
C28B C26B C27B C18B -148.8(10) . .
C16B C18B C27B C26B 3.0(17) . .
C19B C18B C27B C26B 146.5(11) . .
C16B C18B C27B C36B -145.7(12) . .
C19B C18B C27B C36B -2.3(18) . .
C27B C26B C28B C29B 150.0(13) . .
C22B C26B C28B C29B 0.4(5) . .
C27B C26B C28B C38B 4.9(14) . .
C22B C26B C28B C38B -144.7(11) . .
C38B C28B C29B C30B 1.3(15) . .
C26B C28B C29B C30B -140.9(12) . .
C38B C28B C29B C21B 141.9(11) . .
C26B C28B C29B C21B -0.3(4) . .
C22B C21B C29B C30B 144.0(11) . .
C20B C21B C29B C30B 4.4(13) . .
C22B C21B C29B C28B 0.1(2) . .
C20B C21B C29B C28B -139.5(12) . .
C28B C29B C30B C31B 137.2(12) . .
C21B C29B C30B C31B -0.6(18) . .
C28B C29B C30B C89D -7.8(16) . .
C21B C29B C30B C89D -145.6(9) . .
C28B C29B C30B Sc3B 40.4(9) . .
C21B C29B C30B Sc3B -97.5(7) . .
C29B C30B C31B C43B -143.2(11) . .
C89D C30B C31B C43B 0.8(17) . .
Sc3B C30B C31B C43B -50.1(10) . .
C29B C30B C31B C23B 2.6(18) . .
C89D C30B C31B C23B 146.6(9) . .
Sc3B C30B C31B C23B 95.6(8) . .
C20B C23B C31B C30B -8.7(13) . .
C24B C23B C31B C30B -151.4(12) . .
C20B C23B C31B C43B 142.8(11) . .
C24B C23B C31B C43B 0.1(4) . .
C8B C9B C32B C35B 0(2) . .
C3B C9B C32B C35B -145.1(12) . .
Sc1B C9B C32B C35B -74.4(11) . .
C8B C9B C32B C33B 143.8(13) . .
C3B C9B C32B C33B -1(2) . .
Sc1B C9B C32B C33B 69.8(12) . .
C9B C32B C33B C69D -148.6(14) . .
C35B C32B C33B C69D 0.2(8) . .
C9B C32B C33B C34B -4.1(17) . .
C35B C32B C33B C34B 144.7(11) . .
C1B C2B C34B C33B -144.5(11) . .
C3B C2B C34B C33B 2.0(17) . .
Sc1B C2B C34B C33B -56.4(12) . .
C1B C2B C34B C68D 3.6(14) . .
C3B C2B C34B C68D 150.1(9) . .
Sc1B C2B C34B C68D 91.7(10) . .
C69D C33B C34B C2B 144.0(12) . .
C32B C33B C34B C2B 3.7(17) . .
C69D C33B C34B C68D -4.4(16) . .
C32B C33B C34B C68D -144.8(11) . .
C12B C25B C35B C32B -0.5(17) . .
C24B C25B C35B C32B 149.5(10) . .
C12B C25B C35B C45B -142.4(12) . .
C24B C25B C35B C45B 7.6(18) . .
C9B C32B C35B C25B -0.5(15) . .
C33B C32B C35B C25B -148.4(13) . .
C9B C32B C35B C45B 147.9(14) . .
C33B C32B C35B C45B 0.0(2) . .
C26B C27B C36B C37B -2(2) . .
C18B C27B C36B C37B 144.8(14) . .
C26B C27B C36B C41B -144.8(15) . .
C18B C27B C36B C41B 2(2) . .
C27B C36B C37B C75D -145.4(14) . .
C41B C36B C37B C75D 1.2(14) . .
C27B C36B C37B C38B 2(2) . .
C41B C36B C37B C38B 148.3(12) . .
C29B C28B C38B C37B -144.6(11) . .
C26B C28B C38B C37B -5.6(15) . .
C29B C28B C38B C88D 5.1(15) . .
C26B C28B C38B C88D 144.1(10) . .
C29B C28B C38B Sc3B -49.1(10) . .
C26B C28B C38B Sc3B 89.8(8) . .
C75D C37B C38B C28B 142.6(15) . .
C36B C37B C38B C28B 2.4(18) . .
C75D C37B C38B C88D -8.5(19) . .
C36B C37B C38B C88D -148.6(12) . .
C75D C37B C38B Sc3B 45.3(14) . .
C36B C37B C38B Sc3B -94.9(12) . .
C25B C24B C40B C43B -145.8(12) . .
C23B C24B C40B C43B 0.0(2) . .
C25B C24B C40B C67D 1.7(13) . .
C23B C24B C40B C67D 147.5(10) . .
C27B C36B C41B C42B 2(2) . .
C37B C36B C41B C42B -144.9(17) . .
C27B C36B C41B C76D 147.0(14) . .
C37B C36B C41B C76D -0.3(14) . .
C36B C41B C42B C39B 141.1(18) . .
C76D C41B C42B C39B -0.4(18) . .
C36B C41B C42B C19B -7(2) . .
C76D C41B C42B C19B -148.1(12) . .
C44B C39B C42B C41B -147.1(12) . .
C78D C39B C42B C41B -0.2(18) . .
C44B C39B C42B C19B -2.1(19) . .
C78D C39B C42B C19B 144.8(12) . .
C14B C19B C42B C41B 149.8(11) . .
C18B C19B C42B C41B 6.7(17) . .
C14B C19B C42B C39B 1.9(16) . .
C18B C19B C42B C39B -141.3(12) . .
C30B C31B C43B C80D 1.6(13) . .
C23B C31B C43B C80D -147.0(11) . .
C30B C31B C43B C40B 148.5(12) . .
C23B C31B C43B C40B -0.1(5) . .
C24B C40B C43B C80D 147.6(10) . .
C67D C40B C43B C80D 2.1(13) . .
C24B C40B C43B C31B 0.0(4) . .
C67D C40B C43B C31B -145.5(10) . .
C5B C15B C44B C70D 4.2(19) . .
C14B C15B C44B C70D -143.0(15) . .
C5B C15B C44B C39B 143.5(13) . .
C14B C15B C44B C39B -3.7(19) . .
C42B C39B C44B C70D 148.2(13) . .
C78D C39B C44B C70D -1.4(14) . .
C42B C39B C44B C15B 3.1(19) . .
C78D C39B C44B C15B -146.5(13) . .
C25B C35B C45B C67D -3.0(17) . .
C32B C35B C45B C67D -147.6(11) . .
C25B C35B C45B C69D 144.4(13) . .
C32B C35B C45B C69D -0.2(8) . .
C43 N0 Sc1B C4B -65(8) 6 .
C43 N0 Sc1B C4B -126.3(11) . .
Sc1D N0 Sc1B C4B -39(8) 6 .
Sc1D N0 Sc1B C4B 45.8(10) . .
Sc1B N0 Sc1B C4B 49.3(11) 6 .
Sc3B N0 Sc1B C4B -133.0(9) . .
Sc3B N0 Sc1B C4B -132.0(9) 6 .
C43 N0 Sc1B C6B 13(8) 6 .
C43 N0 Sc1B C6B -49.0(10) . .
Sc1D N0 Sc1B C6B 38(8) 6 .
Sc1D N0 Sc1B C6B 123.0(8) . .
Sc1B N0 Sc1B C6B 126.5(7) 6 .
Sc3B N0 Sc1B C6B -55.7(10) . .
Sc3B N0 Sc1B C6B -54.8(8) 6 .
C43 N0 Sc1B C43 62(7) 6 .
Sc1D N0 Sc1B C43 87(8) 6 .
Sc1D N0 Sc1B C43 172.1(9) . .
Sc1B N0 Sc1B C43 175.6(8) 6 .
Sc3B N0 Sc1B C43 -6.7(7) . .
Sc3B N0 Sc1B C43 -5.8(6) 6 .
C43 N0 Sc1B C3B -135(8) 6 .
C43 N0 Sc1B C3B 163.9(8) . .
Sc1D N0 Sc1B C3B -109(8) 6 .
Sc1D N0 Sc1B C3B -24.1(6) . .
Sc1B N0 Sc1B C3B -20.5(6) 6 .
Sc3B N0 Sc1B C3B 157.2(6) . .
Sc3B N0 Sc1B C3B 158.1(4) 6 .
C43 N0 Sc1B C7B 75(8) 6 .
C43 N0 Sc1B C7B 13.9(9) . .
Sc1D N0 Sc1B C7B 101(8) 6 .
Sc1D N0 Sc1B C7B -174.0(6) . .
Sc1B N0 Sc1B C7B -170.5(4) 6 .
Sc3B N0 Sc1B C7B 7.2(9) . .
Sc3B N0 Sc1B C7B 8.2(6) 6 .
C43 N0 Sc1B C8B 128(8) 6 .
C43 N0 Sc1B C8B 66.5(9) . .
Sc1D N0 Sc1B C8B 153(9) 6 .
Sc1D N0 Sc1B C8B -121.5(7) . .
Sc1B N0 Sc1B C8B -117.9(5) 6 .
Sc3B N0 Sc1B C8B 59.8(9) . .
Sc3B N0 Sc1B C8B 60.7(6) 6 .
C43 N0 Sc1B C9B 175(8) 6 .
C43 N0 Sc1B C9B 113.2(9) . .
Sc1D N0 Sc1B C9B -160(9) 6 .
Sc1D N0 Sc1B C9B -74.7(7) . .
Sc1B N0 Sc1B C9B -71.2(6) 6 .
Sc3B N0 Sc1B C9B 106.5(8) . .
Sc3B N0 Sc1B C9B 107.5(6) 6 .
C43 N0 Sc1B C5B -64(8) 6 .
C43 N0 Sc1B C5B -126.1(8) . .
Sc1D N0 Sc1B C5B -39(8) 6 .
Sc1D N0 Sc1B C5B 46.0(5) . .
Sc1B N0 Sc1B C5B 49.5(5) 6 .
Sc3B N0 Sc1B C5B -132.8(6) . .
Sc3B N0 Sc1B C5B -131.8(4) 6 .
C43 N0 Sc1B C13B 7(8) 6 .
C43 N0 Sc1B C13B -54.2(8) . .
Sc1D N0 Sc1B C13B 33(8) 6 .
Sc1D N0 Sc1B C13B 117.9(5) . .
Sc1B N0 Sc1B C13B 121.4(4) 6 .
Sc3B N0 Sc1B C13B -60.9(7) . .
Sc3B N0 Sc1B C13B -59.9(4) 6 .
C43 N0 Sc1B C2B -122(8) 6 .
C43 N0 Sc1B C2B 176.6(7) . .
Sc1D N0 Sc1B C2B -96(8) 6 .
Sc1D N0 Sc1B C2B -11.3(5) . .
Sc1B N0 Sc1B C2B -7.8(4) 6 .
Sc3B N0 Sc1B C2B 169.9(6) . .
Sc3B N0 Sc1B C2B 170.8(3) 6 .
C43 N0 Sc1B C1B -92(8) 6 .
C43 N0 Sc1B C1B -153.9(7) . .
Sc1D N0 Sc1B C1B -67(8) 6 .
Sc1D N0 Sc1B C1B 18.2(4) . .
Sc1B N0 Sc1B C1B 21.7(4) 6 .
Sc3B N0 Sc1B C1B -160.6(6) . .
Sc3B N0 Sc1B C1B -159.7(3) 6 .
C6B C4B Sc1B N0 120.4(10) . .
C5B C4B Sc1B N0 0.4(11) . .
C3B C4B Sc1B N0 -109.0(11) . .
C5B C4B Sc1B C6B -120.1(9) . .
C3B C4B Sc1B C6B 130.6(9) . .
C6B C4B Sc1B C43 49.9(13) . .
C5B C4B Sc1B C43 -70.2(10) . .
C3B C4B Sc1B C43 -179.5(10) . .
C6B C4B Sc1B C3B -130.6(9) . .
C5B C4B Sc1B C3B 109.3(4) . .
C6B C4B Sc1B C7B -32.0(6) . .
C5B C4B Sc1B C7B -152.1(6) . .
C3B C4B Sc1B C7B 98.6(6) . .
C6B C4B Sc1B C8B -69.2(7) . .
C5B C4B Sc1B C8B 170.7(6) . .
C3B C4B Sc1B C8B 61.4(5) . .
C6B C4B Sc1B C9B -105.7(7) . .
C5B C4B Sc1B C9B 134.2(6) . .
C3B C4B Sc1B C9B 24.9(5) . .
C6B C4B Sc1B C5B 120.1(9) . .
C3B C4B Sc1B C5B -109.3(4) . .
C6B C4B Sc1B C13B 32.8(6) . .
C5B C4B Sc1B C13B -87.2(6) . .
C3B C4B Sc1B C13B 163.4(6) . .
C6B C4B Sc1B C2B -168.3(8) . .
C5B C4B Sc1B C2B 71.6(3) . .
C3B C4B Sc1B C2B -37.7(2) . .
C6B C4B Sc1B C1B 155.2(9) . .
C5B C4B Sc1B C1B 35.1(2) . .
C3B C4B Sc1B C1B -74.2(3) . .
C4B C6B Sc1B N0 -128.5(8) . .
C7B C6B Sc1B N0 104.5(9) . .
C13B C6B Sc1B N0 -8.6(11) . .
C7B C6B Sc1B C4B -127.0(10) . .
C13B C6B Sc1B C4B 119.8(10) . .
C4B C6B Sc1B C43 -156.2(7) . .
C7B C6B Sc1B C43 76.7(8) . .
C13B C6B Sc1B C43 -36.4(8) . .
C4B C6B Sc1B C3B 30.3(6) . .
C7B C6B Sc1B C3B -96.8(7) . .
C13B C6B Sc1B C3B 150.1(7) . .
C4B C6B Sc1B C7B 127.0(10) . .
C13B C6B Sc1B C7B -113.2(10) . .
C4B C6B Sc1B C8B 98.1(7) . .
C7B C6B Sc1B C8B -28.9(5) . .
C13B C6B Sc1B C8B -142.1(7) . .
C4B C6B Sc1B C9B 65.5(7) . .
C7B C6B Sc1B C9B -61.5(7) . .
C13B C6B Sc1B C9B -174.7(7) . .
C4B C6B Sc1B C5B -33.4(5) . .
C7B C6B Sc1B C5B -160.4(8) . .
C13B C6B Sc1B C5B 86.4(7) . .
C4B C6B Sc1B C13B -119.8(10) . .
C7B C6B Sc1B C13B 113.2(10) . .
C4B C6B Sc1B C2B 9.7(7) . .
C7B C6B Sc1B C2B -117.4(7) . .
C13B C6B Sc1B C2B 129.5(7) . .
C4B C6B Sc1B C1B -19.5(7) . .
C7B C6B Sc1B C1B -146.5(7) . .
C13B C6B Sc1B C1B 100.3(7) . .
Sc3B C43 Sc1B N0 7.5(8) . .
N0 C43 Sc1B C4B 117.8(10) . .
Sc3B C43 Sc1B C4B 125.3(13) . .
N0 C43 Sc1B C6B 151.2(6) . .
Sc3B C43 Sc1B C6B 158.8(11) . .
N0 C43 Sc1B C3B -61(3) . .
Sc3B C43 Sc1B C3B -53(3) . .
N0 C43 Sc1B C7B -170.4(6) . .
Sc3B C43 Sc1B C7B -162.9(12) . .
N0 C43 Sc1B C8B -131.7(7) . .
Sc3B C43 Sc1B C8B -124.2(12) . .
N0 C43 Sc1B C9B -94.6(9) . .
Sc3B C43 Sc1B C9B -87.1(14) . .
N0 C43 Sc1B C5B 73.7(9) . .
Sc3B C43 Sc1B C5B 81.2(14) . .
N0 C43 Sc1B C13B 132.5(7) . .
Sc3B C43 Sc1B C13B 140.0(13) . .
N0 C43 Sc1B C2B -5.2(11) . .
Sc3B C43 Sc1B C2B 2.3(17) . .
N0 C43 Sc1B C1B 33.9(9) . .
Sc3B C43 Sc1B C1B 41.4(15) . .
C2B C3B Sc1B N0 22.6(7) . .
C4B C3B Sc1B N0 131.5(6) . .
C9B C3B Sc1B N0 -89.1(7) . .
C2B C3B Sc1B C4B -108.9(4) . .
C9B C3B Sc1B C4B 139.5(9) . .
C2B C3B Sc1B C6B -138.9(5) . .
C4B C3B Sc1B C6B -30.1(5) . .
C9B C3B Sc1B C6B 109.4(7) . .
C2B C3B Sc1B C43 70(2) . .
C4B C3B Sc1B C43 179(2) . .
C9B C3B Sc1B C43 -42(3) . .
C2B C3B Sc1B C7B -177.3(5) . .
C4B C3B Sc1B C7B -68.4(5) . .
C9B C3B Sc1B C7B 71.1(6) . .
C2B C3B Sc1B C8B 146.4(6) . .
C4B C3B Sc1B C8B -104.7(6) . .
C9B C3B Sc1B C8B 34.8(6) . .
C2B C3B Sc1B C9B 111.7(9) . .
C4B C3B Sc1B C9B -139.5(9) . .
C2B C3B Sc1B C5B -70.3(3) . .
C4B C3B Sc1B C5B 38.6(3) . .
C9B C3B Sc1B C5B 178.1(8) . .
C2B C3B Sc1B C13B -123.2(5) . .
C4B C3B Sc1B C13B -14.3(5) . .
C9B C3B Sc1B C13B 125.1(7) . .
C4B C3B Sc1B C2B 108.9(4) . .
C9B C3B Sc1B C2B -111.7(9) . .
C2B C3B Sc1B C1B -33.6(2) . .
C4B C3B Sc1B C1B 75.3(3) . .
C9B C3B Sc1B C1B -145.3(8) . .
C6B C7B Sc1B N0 -127.8(7) . .
C8B C7B Sc1B N0 100.3(7) . .
C10B C7B Sc1B N0 -5.3(8) . .
C6B C7B Sc1B C4B 32.2(7) . .
C8B C7B Sc1B C4B -99.7(6) . .
C10B C7B Sc1B C4B 154.6(6) . .
C8B C7B Sc1B C6B -131.9(9) . .
C10B C7B Sc1B C6B 122.5(9) . .
C6B C7B Sc1B C43 -120.2(7) . .
C8B C7B Sc1B C43 107.9(6) . .
C10B C7B Sc1B C43 2.2(6) . .
C6B C7B Sc1B C3B 70.8(7) . .
C8B C7B Sc1B C3B -61.2(5) . .
C10B C7B Sc1B C3B -166.8(5) . .
C6B C7B Sc1B C8B 131.9(9) . .
C10B C7B Sc1B C8B -105.6(4) . .
C6B C7B Sc1B C9B 109.2(8) . .
C8B C7B Sc1B C9B -22.7(5) . .
C10B C7B Sc1B C9B -128.3(6) . .
C6B C7B Sc1B C5B 17.1(7) . .
C8B C7B Sc1B C5B -114.9(5) . .
C10B C7B Sc1B C5B 139.5(5) . .
C6B C7B Sc1B C13B -36.2(6) . .
C8B C7B Sc1B C13B -168.1(6) . .
C10B C7B Sc1B C13B 86.3(6) . .
C6B C7B Sc1B C2B 69.2(7) . .
C8B C7B Sc1B C2B -62.7(5) . .
C10B C7B Sc1B C2B -168.3(5) . .
C6B C7B Sc1B C1B 38.7(8) . .
C8B C7B Sc1B C1B -93.2(5) . .
C10B C7B Sc1B C1B 161.1(5) . .
C9B C8B Sc1B N0 99.4(8) . .
C12B C8B Sc1B N0 -13.4(8) . .
C7B C8B Sc1B N0 -118.6(7) . .
C9B C8B Sc1B C4B -74.2(7) . .
C12B C8B Sc1B C4B 173.0(5) . .
C7B C8B Sc1B C4B 67.8(5) . .
C9B C8B Sc1B C6B -112.6(7) . .
C12B C8B Sc1B C6B 134.6(6) . .
C7B C8B Sc1B C6B 29.4(5) . .
C9B C8B Sc1B C43 131.2(7) . .
C12B C8B Sc1B C43 18.4(7) . .
C7B C8B Sc1B C43 -86.8(6) . .
C9B C8B Sc1B C3B -36.7(6) . .
C12B C8B Sc1B C3B -149.5(6) . .
C7B C8B Sc1B C3B 105.3(6) . .
C9B C8B Sc1B C7B -142.0(8) . .
C12B C8B Sc1B C7B 105.2(4) . .
C12B C8B Sc1B C9B -112.8(9) . .
C7B C8B Sc1B C9B 142.0(8) . .
C9B C8B Sc1B C5B -68.8(7) . .
C12B C8B Sc1B C5B 178.4(5) . .
C7B C8B Sc1B C5B 73.2(5) . .
C9B C8B Sc1B C13B -132.0(7) . .
C12B C8B Sc1B C13B 115.2(5) . .
C7B C8B Sc1B C13B 10.0(5) . .
C9B C8B Sc1B C2B -19.5(6) . .
C12B C8B Sc1B C2B -132.3(5) . .
C7B C8B Sc1B C2B 122.5(4) . .
C9B C8B Sc1B C1B -36.7(7) . .
C12B C8B Sc1B C1B -149.5(5) . .
C7B C8B Sc1B C1B 105.3(5) . .
C32B C9B Sc1B N0 6.7(11) . .
C8B C9B Sc1B N0 -111.9(7) . .
C3B C9B Sc1B N0 128.2(7) . .
C32B C9B Sc1B C4B -146.6(9) . .
C8B C9B Sc1B C4B 94.8(7) . .
C3B C9B Sc1B C4B -25.1(5) . .
C32B C9B Sc1B C6B 177.2(9) . .
C8B C9B Sc1B C6B 58.6(6) . .
C3B C9B Sc1B C6B -61.3(6) . .
C32B C9B Sc1B C43 48.1(12) . .
C8B C9B Sc1B C43 -70.5(9) . .
C3B C9B Sc1B C43 169.6(7) . .
C32B C9B Sc1B C3B -121.5(12) . .
C8B C9B Sc1B C3B 119.9(9) . .
C32B C9B Sc1B C7B 142.0(9) . .
C8B C9B Sc1B C7B 23.4(5) . .
C3B C9B Sc1B C7B -96.5(7) . .
C32B C9B Sc1B C8B 118.6(11) . .
C3B C9B Sc1B C8B -119.9(9) . .
C32B C9B Sc1B C5B -123.1(8) . .
C8B C9B Sc1B C5B 118.3(6) . .
C3B C9B Sc1B C5B -1.6(7) . .
C32B C9B Sc1B C13B 174.1(8) . .
C8B C9B Sc1B C13B 55.4(7) . .
C3B C9B Sc1B C13B -64.5(7) . .
C32B C9B Sc1B C2B -84.9(9) . .
C8B C9B Sc1B C2B 156.4(7) . .
C3B C9B Sc1B C2B 36.5(5) . .
C32B C9B Sc1B C1B -94.6(8) . .
C8B C9B Sc1B C1B 146.8(6) . .
C3B C9B Sc1B C1B 26.9(6) . .
C15B C5B Sc1B N0 52.4(9) . .
C4B C5B Sc1B N0 -179.8(6) . .
C1B C5B Sc1B N0 -65.7(5) . .
C15B C5B Sc1B C4B -127.8(10) . .
C1B C5B Sc1B C4B 114.1(5) . .
C15B C5B Sc1B C6B -90.5(8) . .
C4B C5B Sc1B C6B 37.2(6) . .
C1B C5B Sc1B C6B 151.3(6) . .
C15B C5B Sc1B C43 18.2(10) . .
C4B C5B Sc1B C43 146.0(7) . .
C1B C5B Sc1B C43 -99.9(6) . .
C15B C5B Sc1B C3B -171.4(9) . .
C4B C5B Sc1B C3B -43.6(3) . .
C1B C5B Sc1B C3B 70.5(4) . .
C15B C5B Sc1B C7B -102.3(8) . .
C4B C5B Sc1B C7B 25.4(6) . .
C1B C5B Sc1B C7B 139.6(5) . .
C15B C5B Sc1B C8B -137.4(8) . .
C4B C5B Sc1B C8B -9.6(6) . .
C1B C5B Sc1B C8B 104.5(6) . .
C15B C5B Sc1B C9B -170.2(8) . .
C4B C5B Sc1B C9B -42.4(6) . .
C1B C5B Sc1B C9B 71.7(6) . .
C15B C5B Sc1B C13B -53.6(8) . .
C4B C5B Sc1B C13B 74.2(6) . .
C1B C5B Sc1B C13B -171.7(5) . .
C15B C5B Sc1B C2B 149.1(9) . .
C4B C5B Sc1B C2B -83.1(4) . .
C1B C5B Sc1B C2B 31.0(3) . .
C15B C5B Sc1B C1B 118.1(10) . .
C4B C5B Sc1B C1B -114.1(5) . .
C6B C13B Sc1B N0 174.9(7) . .
C14B C13B Sc1B N0 -58.1(6) . .
C16B C13B Sc1B N0 50.6(6) . .
C6B C13B Sc1B C4B -37.7(6) . .
C14B C13B Sc1B C4B 89.3(6) . .
C16B C13B Sc1B C4B -162.0(7) . .
C14B C13B Sc1B C6B 127.0(10) . .
C16B C13B Sc1B C6B -124.3(10) . .
C6B C13B Sc1B C43 149.8(7) . .
C14B C13B Sc1B C43 -83.2(6) . .
C16B C13B Sc1B C43 25.5(6) . .
C6B C13B Sc1B C3B -27.6(7) . .
C14B C13B Sc1B C3B 99.4(5) . .
C16B C13B Sc1B C3B -151.9(5) . .
C6B C13B Sc1B C7B 41.5(6) . .
C14B C13B Sc1B C7B 168.6(7) . .
C16B C13B Sc1B C7B -82.8(7) . .
C6B C13B Sc1B C8B 34.4(7) . .
C14B C13B Sc1B C8B 161.5(5) . .
C16B C13B Sc1B C8B -89.9(6) . .
C6B C13B Sc1B C9B 5.8(8) . .
C14B C13B Sc1B C9B 132.9(6) . .
C16B C13B Sc1B C9B -118.5(6) . .
C6B C13B Sc1B C5B -75.8(7) . .
C14B C13B Sc1B C5B 51.2(6) . .
C16B C13B Sc1B C5B 159.8(6) . .
C6B C13B Sc1B C2B -56.6(7) . .
C14B C13B Sc1B C2B 70.5(5) . .
C16B C13B Sc1B C2B 179.1(5) . .
C6B C13B Sc1B C1B -80.0(7) . .
C14B C13B Sc1B C1B 47.1(5) . .
C16B C13B Sc1B C1B 155.7(5) . .
C34B C2B Sc1B N0 -40.7(9) . .
C1B C2B Sc1B N0 77.1(4) . .
C3B C2B Sc1B N0 -165.3(5) . .
C34B C2B Sc1B C4B 169.1(10) . .
C1B C2B Sc1B C4B -73.2(4) . .
C3B C2B Sc1B C4B 44.5(3) . .
C34B C2B Sc1B C6B 162.0(9) . .
C1B C2B Sc1B C6B -80.3(5) . .
C3B C2B Sc1B C6B 37.4(5) . .
C34B C2B Sc1B C43 -37.8(12) . .
C1B C2B Sc1B C43 80.0(7) . .
C3B C2B Sc1B C43 -162.4(7) . .
C34B C2B Sc1B C3B 124.6(10) . .
C1B C2B Sc1B C3B -117.7(4) . .
C34B C2B Sc1B C7B 127.4(8) . .
C1B C2B Sc1B C7B -114.9(5) . .
C3B C2B Sc1B C7B 2.8(5) . .
C34B C2B Sc1B C8B 95.4(9) . .
C1B C2B Sc1B C8B -146.8(5) . .
C3B C2B Sc1B C8B -29.2(5) . .
C34B C2B Sc1B C9B 82.0(9) . .
C1B C2B Sc1B C9B -160.2(6) . .
C3B C2B Sc1B C9B -42.6(6) . .
C34B C2B Sc1B C5B -149.3(10) . .
C1B C2B Sc1B C5B -31.5(3) . .
C3B C2B Sc1B C5B 86.2(4) . .
C34B C2B Sc1B C13B -171.2(8) . .
C1B C2B Sc1B C13B -53.5(5) . .
C3B C2B Sc1B C13B 64.2(5) . .
C34B C2B Sc1B C1B -117.8(10) . .
C3B C2B Sc1B C1B 117.7(4) . .
C2B C1B Sc1B N0 -111.6(5) . .
C5B C1B Sc1B N0 123.9(5) . .
C65D C1B Sc1B N0 8.2(8) . .
C2B C1B Sc1B C4B 85.0(4) . .
C5B C1B Sc1B C4B -39.5(3) . .
C65D C1B Sc1B C4B -155.2(9) . .
C2B C1B Sc1B C6B 99.8(5) . .
C5B C1B Sc1B C6B -24.7(5) . .
C65D C1B Sc1B C6B -140.4(8) . .
C2B C1B Sc1B C43 -128.9(6) . .
C5B C1B Sc1B C43 106.6(6) . .
C65D C1B Sc1B C43 -9.1(10) . .
C2B C1B Sc1B C3B 36.8(3) . .
C5B C1B Sc1B C3B -87.7(4) . .
C65D C1B Sc1B C3B 156.6(9) . .
C2B C1B Sc1B C7B 77.5(6) . .
C5B C1B Sc1B C7B -47.0(6) . .
C65D C1B Sc1B C7B -162.7(7) . .
C2B C1B Sc1B C8B 36.8(5) . .
C5B C1B Sc1B C8B -87.7(6) . .
C65D C1B Sc1B C8B 156.6(7) . .
C2B C1B Sc1B C9B 16.4(5) . .
C5B C1B Sc1B C9B -108.1(5) . .
C65D C1B Sc1B C9B 136.2(8) . .
C2B C1B Sc1B C5B 124.5(4) . .
C65D C1B Sc1B C5B -115.7(9) . .
C2B C1B Sc1B C13B 131.9(4) . .
C5B C1B Sc1B C13B 7.4(5) . .
C65D C1B Sc1B C13B -108.3(7) . .
C5B C1B Sc1B C2B -124.5(4) . .
C65D C1B Sc1B C2B 119.8(9) . .
C2B C1B C65D C70D 150.5(10) . .
C5B C1B C65D C70D 0.4(17) . .
Sc1B C1B C65D C70D 72.7(12) . .
C2B C1B C65D C66D -4.5(19) . .
C5B C1B C65D C66D -154.6(9) . .
Sc1B C1B C65D C66D -82.2(12) . .
C2B C1B C65D Sc1D 54.9(12) . .
C5B C1B C65D Sc1D -95.2(8) . .
Sc1B C1B C65D Sc1D -22.9(8) . .
C70D C65D C66D C68D -143.3(13) . .
C1B C65D C66D C68D 8.4(16) . .
Sc1D C65D C66D C68D -78.4(8) . .
C70D C65D C66D C85D -2.4(19) . .
C1B C65D C66D C85D 149.3(10) . .
Sc1D C65D C66D C85D 62.5(7) . .
C70D C65D C66D Sc1D -64.9(15) . .
C1B C65D C66D Sc1D 86.8(12) . .
C35B C45B C67D C71D 148.0(11) . .
C69D C45B C67D C71D 4.8(18) . .
C35B C45B C67D C40B -3.0(17) . .
C69D C45B C67D C40B -146.2(12) . .
C43B C40B C67D C45B 145.7(11) . .
C24B C40B C67D C45B 3.6(16) . .
C43B C40B C67D C71D -6.2(14) . .
C24B C40B C67D C71D -148.4(9) . .
C65D C66D C68D C74D 145.1(11) . .
C85D C66D C68D C74D 0.0(5) . .
Sc1D C66D C68D C74D 59.9(5) . .
C65D C66D C68D C34B -6.8(14) . .
C85D C66D C68D C34B -151.9(10) . .
Sc1D C66D C68D C34B -92.0(10) . .
C65D C66D C68D Sc1D 85.2(9) . .
C85D C66D C68D Sc1D -59.9(5) . .
C2B C34B C68D C66D 0.4(14) . .
C33B C34B C68D C66D 149.7(9) . .
C2B C34B C68D C74D -147.5(10) . .
C33B C34B C68D C74D 1.8(14) . .
C2B C34B C68D Sc1D -70.3(11) . .
C33B C34B C68D Sc1D 79.1(10) . .
C34B C33B C69D C73D 2.1(19) . .
C32B C33B C69D C73D 145.5(12) . .
C34B C33B C69D C45B -143.7(10) . .
C32B C33B C69D C45B -0.3(12) . .
C67D C45B C69D C73D 2.5(19) . .
C35B C45B C69D C73D -144.2(12) . .
C67D C45B C69D C33B 147.0(12) . .
C35B C45B C69D C33B 0.3(12) . .
C15B C44B C70D C65D 2(2) . .
C39B C44B C70D C65D -141.9(14) . .
C15B C44B C70D C79D 147.8(14) . .
C39B C44B C70D C79D 4.1(15) . .
C66D C65D C70D C44B 148.2(14) . .
C1B C65D C70D C44B -4(2) . .
Sc1D C65D C70D C44B 98.1(14) . .
C66D C65D C70D C79D 3(2) . .
C1B C65D C70D C79D -149.1(12) . .
Sc1D C65D C70D C79D -47.0(12) . .
C45B C67D C71D C81D -147.2(10) . .
C40B C67D C71D C81D 5.7(14) . .
C45B C67D C71D C72D -6.8(17) . .
C40B C67D C71D C72D 146.1(9) . .
C67D C71D C72D C73D 1.5(14) . .
C81D C71D C72D C73D 146.1(11) . .
C67D C71D C72D C83D -144.7(11) . .
C81D C71D C72D C83D -0.1(5) . .
C33B C69D C73D C72D -147.0(12) . .
C45B C69D C73D C72D -7.5(18) . .
C33B C69D C73D C74D 3(2) . .
C45B C69D C73D C74D 142.9(13) . .
C71D C72D C73D C69D 5.3(15) . .
C83D C72D C73D C69D 146.9(10) . .
C71D C72D C73D C74D -147.3(10) . .
C83D C72D C73D C74D -5.6(15) . .
C69D C73D C74D C86D -148.5(12) . .
C72D C73D C74D C86D 1.3(16) . .
C69D C73D C74D C68D -5.9(17) . .
C72D C73D C74D C68D 143.8(10) . .
C69D C73D C74D Sc1D -82.9(14) . .
C72D C73D C74D Sc1D 66.9(11) . .
C66D C68D C74D C73D -149.0(12) . .
C34B C68D C74D C73D 3.2(13) . .
Sc1D C68D C74D C73D -92.6(10) . .
C66D C68D C74D C86D 0.0(4) . .
C34B C68D C74D C86D 152.1(11) . .
Sc1D C68D C74D C86D 56.4(5) . .
C66D C68D C74D Sc1D -56.4(5) . .
C34B C68D C74D Sc1D 95.8(9) . .
C36B C37B C75D C91D 149.1(15) . .
C38B C37B C75D C91D 6(2) . .
C36B C37B C75D C76D -1.8(16) . .
C38B C37B C75D C76D -145.0(13) . .
C37B C75D C76D C77D 148.1(13) . .
C91D C75D C76D C77D -3(2) . .
C37B C75D C76D C41B 1.5(16) . .
C91D C75D C76D C41B -150.0(13) . .
C42B C41B C76D C77D 4.6(19) . .
C36B C41B C76D C77D -143.4(14) . .
C42B C41B C76D C75D 147.4(11) . .
C36B C41B C76D C75D -0.6(14) . .
C75D C76D C77D C78D -145.2(13) . .
C41B C76D C77D C78D -7.4(19) . .
C75D C76D C77D C98D 2(2) . .
C41B C76D C77D C98D 139.5(14) . .
C76D C77D C78D C79D 148.0(14) . .
C98D C77D C78D C79D -1(2) . .
C76D C77D C78D C39B 6.4(18) . .
C98D C77D C78D C39B -142.7(12) . .
C42B C39B C78D C77D -3.1(19) . .
C44B C39B C78D C77D 147.5(12) . .
C42B C39B C78D C79D -152.3(12) . .
C44B C39B C78D C79D -1.6(14) . .
C77D C78D C79D C84D 0(2) . .
C39B C78D C79D C84D 147.1(12) . .
C77D C78D C79D C70D -143.5(14) . .
C39B C78D C79D C70D 3.9(14) . .
C77D C78D C79D Sc1D -57.2(15) . .
C39B C78D C79D Sc1D 90.2(9) . .
C44B C70D C79D C84D -144.9(13) . .
C65D C70D C79D C84D 5(2) . .
C44B C70D C79D C78D -5.3(16) . .
C65D C70D C79D C78D 144.2(13) . .
C44B C70D C79D Sc1D -105.7(11) . .
C65D C70D C79D Sc1D 43.8(12) . .
C31B C43B C80D C90D -4.5(14) . .
C40B C43B C80D C90D -147.4(9) . .
C31B C43B C80D C81D 145.6(9) . .
C40B C43B C80D C81D 2.6(15) . .
C90D C80D C81D C71D 143.3(11) . .
C43B C80D C81D C71D -3.1(15) . .
C90D C80D C81D C82D -0.5(16) . .
C43B C80D C81D C82D -146.9(9) . .
C67D C71D C81D C80D -1.3(14) . .
C72D C71D C81D C80D -146.4(11) . .
C67D C71D C81D C82D 145.1(10) . .
C72D C71D C81D C82D 0.0(4) . .
C80D C81D C82D C94D 1.5(13) . .
C71D C81D C82D C94D -148.1(11) . .
C80D C81D C82D C83D 149.6(11) . .
C71D C81D C82D C83D 0.0(2) . .
C94D C82D C83D C87D 0.6(13) . .
C81D C82D C83D C87D -148.5(12) . .
C94D C82D C83D C72D 149.0(11) . .
C81D C82D C83D C72D 0.0(2) . .
C73D C72D C83D C87D 3.7(14) . .
C71D C72D C83D C87D 149.7(11) . .
C73D C72D C83D C82D -145.9(11) . .
C71D C72D C83D C82D 0.1(4) . .
C78D C79D C84D C99D 2.2(17) . .
C70D C79D C84D C99D 139.2(13) . .
Sc1D C79D C84D C99D 89.4(11) . .
C78D C79D C84D C85D -149.4(12) . .
C70D C79D C84D C85D -12(2) . .
Sc1D C79D C84D C85D -62.3(10) . .
C78D C79D C84D Sc1D -87.1(11) . .
C70D C79D C84D Sc1D 49.8(14) . .
C65D C66D C85D C86D -145.1(12) . .
C68D C66D C85D C86D 0.0(4) . .
Sc1D C66D C85D C86D -68.7(6) . .
C65D C66D C85D C84D -5.7(13) . .
C68D C66D C85D C84D 139.4(11) . .
Sc1D C66D C85D C84D 70.7(9) . .
C65D C66D C85D Sc1D -76.4(10) . .
C68D C66D C85D Sc1D 68.7(6) . .
C79D C84D C85D C86D 146.6(11) . .
C99D C84D C85D C86D -6.3(15) . .
Sc1D C84D C85D C86D 64.9(7) . .
C79D C84D C85D C66D 12.5(15) . .
C99D C84D C85D C66D -140.4(9) . .
Sc1D C84D C85D C66D -69.2(7) . .
C79D C84D C85D Sc1D 81.7(12) . .
C99D C84D C85D Sc1D -71.2(10) . .
C73D C74D C86D C85D 145.2(13) . .
C68D C74D C86D C85D 0.0(2) . .
Sc1D C74D C86D C85D 62.3(5) . .
C73D C74D C86D C87D 4.7(13) . .
C68D C74D C86D C87D -140.4(10) . .
Sc1D C74D C86D C87D -78.2(8) . .
C73D C74D C86D Sc1D 82.9(11) . .
C68D C74D C86D Sc1D -62.2(5) . .
C66D C85D C86D C74D 0.0(2) . .
C84D C85D C86D C74D -137.9(11) . .
Sc1D C85D C86D C74D -70.3(5) . .
C66D C85D C86D C87D 136.3(10) . .
C84D C85D C86D C87D -1.6(13) . .
Sc1D C85D C86D C87D 66.0(9) . .
C66D C85D C86D Sc1D 70.3(5) . .
C84D C85D C86D Sc1D -67.5(9) . .
C82D C83D C87D C95D -1.1(15) . .
C72D C83D C87D C95D -145.9(9) . .
C82D C83D C87D C86D 147.6(9) . .
C72D C83D C87D C86D 2.9(16) . .
C82D C83D C87D Sc1D 85.8(9) . .
C72D C83D C87D Sc1D -58.9(10) . .
C74D C86D C87D C83D -6.7(15) . .
C85D C86D C87D C83D -140.7(11) . .
Sc1D C86D C87D C83D -82.5(12) . .
C74D C86D C87D C95D 142.2(9) . .
C85D C86D C87D C95D 8.2(15) . .
Sc1D C86D C87D C95D 66.4(10) . .
C74D C86D C87D Sc1D 75.8(6) . .
C85D C86D C87D Sc1D -58.2(8) . .
C28B C38B C88D C89D -3.7(14) . .
C37B C38B C88D C89D 148.6(10) . .
Sc3B C38B C88D C89D 72.7(6) . .
C28B C38B C88D C92D -142.5(10) . .
C37B C38B C88D C92D 9.7(15) . .
Sc3B C38B C88D C92D -66.1(7) . .
C28B C38B C88D Sc3B -76.4(10) . .
C37B C38B C88D Sc3B 75.9(10) . .
C38B C88D C89D C90D -145.2(10) . .
C92D C88D C89D C90D 0.1(4) . .
Sc3B C88D C89D C90D -64.9(5) . .
C38B C88D C89D C30B -3.7(14) . .
C92D C88D C89D C30B 141.6(12) . .
Sc3B C88D C89D C30B 76.6(11) . .
C38B C88D C89D Sc3B -80.3(9) . .
C92D C88D C89D Sc3B 65.0(5) . .
C31B C30B C89D C88D -139.0(9) . .
C29B C30B C89D C88D 9.2(16) . .
Sc3B C30B C89D C88D -61.4(8) . .
C31B C30B C89D C90D 0.1(15) . .
C29B C30B C89D C90D 148.3(9) . .
Sc3B C30B C89D C90D 77.7(6) . .
C31B C30B C89D Sc3B -77.7(11) . .
C29B C30B C89D Sc3B 70.6(10) . .
C81D C80D C90D C93D -0.7(16) . .
C43B C80D C90D C93D 146.2(9) . .
C81D C80D C90D C89D -141.2(11) . .
C43B C80D C90D C89D 5.7(17) . .
C81D C80D C90D Sc3B -73.4(13) . .
C43B C80D C90D Sc3B 73.5(11) . .
C88D C89D C90D C80D 142.4(13) . .
C30B C89D C90D C80D -3.6(14) . .
Sc3B C89D C90D C80D 85.7(11) . .
C88D C89D C90D C93D -0.1(4) . .
C30B C89D C90D C93D -146.1(11) . .
Sc3B C89D C90D C93D -56.8(4) . .
C88D C89D C90D Sc3B 56.7(4) . .
C30B C89D C90D Sc3B -89.4(9) . .
C37B C75D C91D C97D -144.5(15) . .
C76D C75D C91D C97D 5(2) . .
C37B C75D C91D C92D -4(2) . .
C76D C75D C91D C92D 146.2(14) . .
C37B C75D C91D Sc3B -48.4(14) . .
C76D C75D C91D Sc3B 101.5(12) . .
C75D C91D C92D C93D -137.5(13) . .
C97D C91D C92D C93D 9.9(16) . .
Sc3B C91D C92D C93D -76.5(8) . .
C75D C91D C92D C88D 4.6(19) . .
C97D C91D C92D C88D 152.0(9) . .
Sc3B C91D C92D C88D 65.6(6) . .
C75D C91D C92D Sc3B -61.0(15) . .
C97D C91D C92D Sc3B 86.4(10) . .
C38B C88D C92D C91D -8.2(14) . .
C89D C88D C92D C91D -149.8(11) . .
Sc3B C88D C92D C91D -82.3(10) . .
C38B C88D C92D C93D 141.5(11) . .
C89D C88D C92D C93D -0.1(4) . .
Sc3B C88D C92D C93D 67.4(4) . .
C38B C88D C92D Sc3B 74.2(9) . .
C89D C88D C92D Sc3B -67.4(5) . .
C91D C92D C93D C94D -7.0(14) . .
C88D C92D C93D C94D -150.9(11) . .
Sc3B C92D C93D C94D -90.8(9) . .
C91D C92D C93D C90D 144.0(12) . .
C88D C92D C93D C90D 0.04(19) . .
Sc3B C92D C93D C90D 60.2(4) . .
C91D C92D C93D Sc3B 83.8(11) . .
C88D C92D C93D Sc3B -60.1(4) . .
C80D C90D C93D C94D 1.2(13) . .
C89D C90D C93D C94D 149.4(12) . .
Sc3B C90D C93D C94D 95.1(10) . .
C80D C90D C93D C92D -148.1(10) . .
C89D C90D C93D C92D 0.02(19) . .
Sc3B C90D C93D C92D -54.3(4) . .
C80D C90D C93D Sc3B -93.9(9) . .
C89D C90D C93D Sc3B 54.3(4) . .
C92D C93D C94D C82D 145.9(10) . .
C90D C93D C94D C82D -0.3(16) . .
Sc3B C93D C94D C82D 78.7(12) . .
C92D C93D C94D C96D -0.5(14) . .
C90D C93D C94D C96D -146.7(9) . .
Sc3B C93D C94D C96D -67.7(11) . .
C81D C82D C94D C93D -1.1(16) . .
C83D C82D C94D C93D -145.4(10) . .
C81D C82D C94D C96D 144.6(9) . .
C83D C82D C94D C96D 0.3(14) . .
C83D C87D C95D C99D 143.5(10) . .
C86D C87D C95D C99D -7.0(15) . .
Sc1D C87D C95D C99D 47.2(8) . .
C83D C87D C95D C96D 0.9(14) . .
C86D C87D C95D C96D -149.6(9) . .
Sc1D C87D C95D C96D -95.4(7) . .
C83D C87D C95D Sc1D 96.3(11) . .
C86D C87D C95D Sc1D -54.2(9) . .
C93D C94D C96D C97D 2.9(14) . .
C82D C94D C96D C97D -143.3(9) . .
C93D C94D C96D C95D 145.7(9) . .
C82D C94D C96D C95D -0.5(15) . .
C87D C95D C96D C94D -0.1(12) . .
C99D C95D C96D C94D -147.3(10) . .
Sc1D C95D C96D C94D -71.0(10) . .
C87D C95D C96D C97D 147.2(9) . .
C99D C95D C96D C97D 0.0(5) . .
Sc1D C95D C96D C97D 76.4(5) . .
C75D C91D C97D C98D -4.9(19) . .
C92D C91D C97D C98D -150.9(9) . .
Sc3B C91D C97D C98D -97.1(7) . .
C75D C91D C97D C96D 138.8(13) . .
C92D C91D C97D C96D -7.2(16) . .
Sc3B C91D C97D C96D 46.6(11) . .
C94D C96D C97D C91D 1.6(14) . .
C95D C96D C97D C91D -145.6(12) . .
C94D C96D C97D C98D 147.1(10) . .
C95D C96D C97D C98D 0.0(4) . .
C76D C77D C98D C97D -1.4(17) . .
C78D C77D C98D C97D 144.5(10) . .
C76D C77D C98D C99D -145.2(12) . .
C78D C77D C98D C99D 0.7(16) . .
C91D C97D C98D C77D 2.9(13) . .
C96D C97D C98D C77D -148.0(11) . .
C91D C97D C98D C99D 150.9(11) . .
C96D C97D C98D C99D 0.0(2) . .
C79D C84D C99D C95D -144.5(11) . .
C85D C84D C99D C95D 7.6(15) . .
Sc1D C84D C99D C95D -50.0(9) . .
C79D C84D C99D C98D -2.6(15) . .
C85D C84D C99D C98D 149.5(9) . .
Sc1D C84D C99D C98D 91.9(7) . .
C79D C84D C99D Sc1D -94.5(12) . .
C85D C84D C99D Sc1D 57.6(9) . .
C87D C95D C99D C84D -0.9(14) . .
C96D C95D C99D C84D 145.8(10) . .
Sc1D C95D C99D C84D 43.5(9) . .
C87D C95D C99D C98D -146.7(11) . .
C96D C95D C99D C98D 0.0(4) . .
Sc1D C95D C99D C98D -102.3(5) . .
C87D C95D C99D Sc1D -44.4(9) . .
C96D C95D C99D Sc1D 102.2(6) . .
C77D C98D C99D C84D 1.1(13) . .
C97D C98D C99D C84D -146.9(10) . .
C77D C98D C99D C95D 148.0(11) . .
C97D C98D C99D C95D 0.0(2) . .
C77D C98D C99D Sc1D 66.5(10) . .
C97D C98D C99D Sc1D -81.4(5) . .
C43 N0 Sc1D C85D 109(3) 6 .
C43 N0 Sc1D C85D 36(7) . .
Sc1D N0 Sc1D C85D -63(3) 6 .
Sc1B N0 Sc1D C85D -67(3) . .
Sc1B N0 Sc1D C85D -159(11) 6 .
Sc3B N0 Sc1D C85D 113(3) . .
Sc3B N0 Sc1D C85D 110(3) 6 .
C43 N0 Sc1D C86D -68.4(17) 6 .
C43 N0 Sc1D C86D -141(5) . .
Sc1D N0 Sc1D C86D 119.7(14) 6 .
Sc1B N0 Sc1D C86D 116.2(16) . .
Sc1B N0 Sc1D C86D 24(7) 6 .
Sc3B N0 Sc1D C86D -64.5(17) . .
Sc3B N0 Sc1D C86D -68(2) 6 .
C43 N0 Sc1D C66D 164.1(11) 6 .
C43 N0 Sc1D C66D 91(5) . .
Sc1D N0 Sc1D C66D -7.9(12) 6 .
Sc1B N0 Sc1D C66D -11.4(9) . .
Sc1B N0 Sc1D C66D -104(8) 6 .
Sc3B N0 Sc1D C66D 167.9(7) . .
Sc3B N0 Sc1D C66D 164.9(6) 6 .
C43 N0 Sc1D C84D 67.4(10) 6 .
C43 N0 Sc1D C84D -5(5) . .
Sc1D N0 Sc1D C84D -104.6(8) 6 .
Sc1B N0 Sc1D C84D -108.1(7) . .
Sc1B N0 Sc1D C84D 160(9) 6 .
Sc3B N0 Sc1D C84D 71.2(8) . .
Sc3B N0 Sc1D C84D 68.2(11) 6 .
C43 N0 Sc1D C74D -112.2(10) 6 .
C43 N0 Sc1D C74D 175(5) . .
Sc1D N0 Sc1D C74D 75.9(8) 6 .
Sc1B N0 Sc1D C74D 72.4(7) . .
Sc1B N0 Sc1D C74D -20(8) 6 .
Sc3B N0 Sc1D C74D -108.4(7) . .
Sc3B N0 Sc1D C74D -111.4(9) 6 .
C43 N0 Sc1D C68D -153.9(9) 6 .
C43 N0 Sc1D C68D 133(5) . .
Sc1D N0 Sc1D C68D 34.1(9) 6 .
Sc1B N0 Sc1D C68D 30.6(6) . .
Sc1B N0 Sc1D C68D -62(8) 6 .
Sc3B N0 Sc1D C68D -150.1(5) . .
Sc3B N0 Sc1D C68D -153.1(6) 6 .
C43 N0 Sc1D C87D -35.7(10) 6 .
C43 N0 Sc1D C87D -108(5) . .
Sc1D N0 Sc1D C87D 152.4(5) 6 .
Sc1B N0 Sc1D C87D 148.9(7) . .
Sc1B N0 Sc1D C87D 57(8) 6 .
Sc3B N0 Sc1D C87D -31.9(8) . .
Sc3B N0 Sc1D C87D -34.9(13) 6 .
C43 N0 Sc1D C99D 32.4(8) 6 .
C43 N0 Sc1D C99D -40(5) . .
Sc1D N0 Sc1D C99D -139.6(4) 6 .
Sc1B N0 Sc1D C99D -143.1(4) . .
Sc1B N0 Sc1D C99D 125(8) 6 .
Sc3B N0 Sc1D C99D 36.2(6) . .
Sc3B N0 Sc1D C99D 33.2(11) 6 .
C43 N0 Sc1D C65D 144.1(9) 6 .
C43 N0 Sc1D C65D 71(5) . .
Sc1D N0 Sc1D C65D -27.9(9) 6 .
Sc1B N0 Sc1D C65D -31.4(6) . .
Sc1B N0 Sc1D C65D -124(8) 6 .
Sc3B N0 Sc1D C65D 147.9(5) . .
Sc3B N0 Sc1D C65D 144.9(7) 6 .
C43 N0 Sc1D C95D -1.5(8) 6 .
C43 N0 Sc1D C95D -74(5) . .
Sc1D N0 Sc1D C95D -173.5(3) 6 .
Sc1B N0 Sc1D C95D -177.0(5) . .
Sc1B N0 Sc1D C95D 91(8) 6 .
Sc3B N0 Sc1D C95D 2.3(7) . .
Sc3B N0 Sc1D C95D -0.7(11) 6 .
C43 N0 Sc1D C79D 90.1(8) 6 .
C43 N0 Sc1D C79D 17(5) . .
Sc1D N0 Sc1D C79D -81.9(7) 6 .
Sc1B N0 Sc1D C79D -85.4(5) . .
Sc1B N0 Sc1D C79D -178(9) 6 .
Sc3B N0 Sc1D C79D 93.9(5) . .
Sc3B N0 Sc1D C79D 90.9(8) 6 .
C86D C85D Sc1D N0 -178(3) . .
C66D C85D Sc1D N0 69(3) . .
C84D C85D Sc1D N0 -52(3) . .
C66D C85D Sc1D C86D -112.8(4) . .
C84D C85D Sc1D C86D 125.9(8) . .
C86D C85D Sc1D C66D 112.8(4) . .
C84D C85D Sc1D C66D -121.3(8) . .
C86D C85D Sc1D C84D -125.9(8) . .
C66D C85D Sc1D C84D 121.3(8) . .
C86D C85D Sc1D C74D 37.2(3) . .
C66D C85D Sc1D C74D -75.7(3) . .
C84D C85D Sc1D C74D 163.0(8) . .
C86D C85D Sc1D C68D 76.6(3) . .
C66D C85D Sc1D C68D -36.2(3) . .
C84D C85D Sc1D C68D -157.5(7) . .
C86D C85D Sc1D C87D -29.2(5) . .
C66D C85D Sc1D C87D -142.1(6) . .
C84D C85D Sc1D C87D 96.6(7) . .
C86D C85D Sc1D C99D -94.3(6) . .
C66D C85D Sc1D C99D 152.8(6) . .
C84D C85D Sc1D C99D 31.5(5) . .
C86D C85D Sc1D C65D 142.9(5) . .
C66D C85D Sc1D C65D 30.0(4) . .
C84D C85D Sc1D C65D -91.3(6) . .
C86D C85D Sc1D C95D -62.6(5) . .
C66D C85D Sc1D C95D -175.4(5) . .
C84D C85D Sc1D C95D 63.3(6) . .
C86D C85D Sc1D C79D -156.9(6) . .
C66D C85D Sc1D C79D 90.2(5) . .
C84D C85D Sc1D C79D -31.1(5) . .
C74D C86D Sc1D N0 -66.3(16) . .
C85D C86D Sc1D N0 179.0(17) . .
C87D C86D Sc1D N0 49.6(18) . .
C74D C86D Sc1D C85D 114.7(4) . .
C87D C86D Sc1D C85D -129.4(9) . .
C74D C86D Sc1D C66D 75.0(4) . .
C85D C86D Sc1D C66D -39.7(3) . .
C87D C86D Sc1D C66D -169.0(8) . .
C74D C86D Sc1D C84D 147.4(5) . .
C85D C86D Sc1D C84D 32.8(5) . .
C87D C86D Sc1D C84D -96.6(7) . .
C85D C86D Sc1D C74D -114.7(4) . .
C87D C86D Sc1D C74D 115.9(9) . .
C74D C86D Sc1D C68D 34.9(3) . .
C85D C86D Sc1D C68D -79.7(4) . .
C87D C86D Sc1D C68D 150.9(8) . .
C74D C86D Sc1D C87D -115.9(9) . .
C85D C86D Sc1D C87D 129.4(9) . .
C74D C86D Sc1D C99D -178.0(5) . .
C85D C86D Sc1D C99D 67.3(5) . .
C87D C86D Sc1D C99D -62.1(6) . .
C74D C86D Sc1D C65D 83.4(5) . .
C85D C86D Sc1D C65D -31.2(5) . .
C87D C86D Sc1D C65D -160.6(8) . .
C74D C86D Sc1D C95D -146.6(6) . .
C85D C86D Sc1D C95D 98.7(6) . .
C87D C86D Sc1D C95D -30.6(5) . .
C74D C86D Sc1D C79D 133.8(5) . .
C85D C86D Sc1D C79D 19.1(5) . .
C87D C86D Sc1D C79D -110.3(7) . .
C65D C66D Sc1D N0 -38.8(11) . .
C68D C66D Sc1D N0 82.1(9) . .
C85D C66D Sc1D N0 -161.9(10) . .
C65D C66D Sc1D C85D 123.1(8) . .
C68D C66D Sc1D C85D -116.0(4) . .
C65D C66D Sc1D C86D 163.4(8) . .
C68D C66D Sc1D C86D -75.7(4) . .
C85D C66D Sc1D C86D 40.3(3) . .
C65D C66D Sc1D C84D 87.7(7) . .
C68D C66D Sc1D C84D -151.4(6) . .
C85D C66D Sc1D C84D -35.4(5) . .
C65D C66D Sc1D C74D -155.7(8) . .
C68D C66D Sc1D C74D -34.8(3) . .
C85D C66D Sc1D C74D 81.2(4) . .
C65D C66D Sc1D C68D -120.9(9) . .
C85D C66D Sc1D C68D 116.0(4) . .
C65D C66D Sc1D C87D 157.1(8) . .
C68D C66D Sc1D C87D -82.0(6) . .
C85D C66D Sc1D C87D 34.0(5) . .
C65D C66D Sc1D C99D 99.9(7) . .
C68D C66D Sc1D C99D -139.2(5) . .
C85D C66D Sc1D C99D -23.3(5) . .
C68D C66D Sc1D C65D 120.9(9) . .
C85D C66D Sc1D C65D -123.1(8) . .
C65D C66D Sc1D C95D 127.6(7) . .
C68D C66D Sc1D C95D -111.5(6) . .
C85D C66D Sc1D C95D 4.5(5) . .
C65D C66D Sc1D C79D 55.0(7) . .
C68D C66D Sc1D C79D 175.9(6) . .
C85D C66D Sc1D C79D -68.1(5) . .
C79D C84D Sc1D N0 47.3(10) . .
C99D C84D Sc1D N0 -73.0(9) . .
C85D C84D Sc1D N0 165.6(9) . .
C79D C84D Sc1D C85D -118.3(9) . .
C99D C84D Sc1D C85D 121.5(9) . .
C79D C84D Sc1D C86D -151.3(8) . .
C99D C84D Sc1D C86D 88.5(7) . .
C85D C84D Sc1D C86D -33.0(5) . .
C79D C84D Sc1D C66D -83.1(7) . .
C99D C84D Sc1D C66D 156.6(7) . .
C85D C84D Sc1D C66D 35.2(5) . .
C79D C84D Sc1D C74D -133.1(7) . .
C99D C84D Sc1D C74D 106.7(7) . .
C85D C84D Sc1D C74D -14.8(7) . .
C79D C84D Sc1D C68D -98.9(7) . .
C99D C84D Sc1D C68D 140.8(7) . .
C85D C84D Sc1D C68D 19.4(6) . .
C79D C84D Sc1D C87D 172.5(7) . .
C99D C84D Sc1D C87D 52.3(6) . .
C85D C84D Sc1D C87D -69.2(6) . .
C79D C84D Sc1D C99D 120.2(10) . .
C85D C84D Sc1D C99D -121.5(9) . .
C79D C84D Sc1D C65D -49.2(7) . .
C99D C84D Sc1D C65D -169.5(7) . .
C85D C84D Sc1D C65D 69.1(6) . .
C79D C84D Sc1D C95D 143.4(8) . .
C99D C84D Sc1D C95D 23.2(4) . .
C85D C84D Sc1D C95D -98.3(7) . .
C99D C84D Sc1D C79D -120.2(10) . .
C85D C84D Sc1D C79D 118.3(9) . .
C73D C74D Sc1D N0 24.3(10) . .
C86D C74D Sc1D N0 150.0(8) . .
C68D C74D Sc1D N0 -91.0(7) . .
C73D C74D Sc1D C85D -165.7(8) . .
C86D C74D Sc1D C85D -40.0(3) . .
C68D C74D Sc1D C85D 79.0(4) . .
C73D C74D Sc1D C86D -125.7(8) . .
C68D C74D Sc1D C86D 119.0(4) . .
C73D C74D Sc1D C66D 150.6(8) . .
C86D C74D Sc1D C66D -83.6(4) . .
C68D C74D Sc1D C66D 35.4(3) . .
C73D C74D Sc1D C84D -155.4(6) . .
C86D C74D Sc1D C84D -29.7(5) . .
C68D C74D Sc1D C84D 89.3(5) . .
C73D C74D Sc1D C68D 115.3(8) . .
C86D C74D Sc1D C68D -119.0(4) . .
C73D C74D Sc1D C87D -88.5(7) . .
C86D C74D Sc1D C87D 37.2(5) . .
C68D C74D Sc1D C87D 156.2(6) . .
C73D C74D Sc1D C99D -123.8(6) . .
C86D C74D Sc1D C99D 1.9(5) . .
C68D C74D Sc1D C99D 120.9(5) . .
C73D C74D Sc1D C65D 138.4(7) . .
C86D C74D Sc1D C65D -95.8(5) . .
C68D C74D Sc1D C65D 23.2(5) . .
C73D C74D Sc1D C95D -98.1(6) . .
C86D C74D Sc1D C95D 27.6(5) . .
C68D C74D Sc1D C95D 146.7(5) . .
C73D C74D Sc1D C79D -178.8(7) . .
C86D C74D Sc1D C79D -53.0(6) . .
C68D C74D Sc1D C79D 66.0(6) . .
C66D C68D Sc1D N0 -125.6(7) . .
C74D C68D Sc1D N0 114.7(7) . .
C34B C68D Sc1D N0 -5.3(9) . .
C66D C68D Sc1D C85D 39.1(3) . .
C74D C68D Sc1D C85D -80.6(4) . .
C34B C68D Sc1D C85D 159.4(8) . .
C66D C68D Sc1D C86D 83.5(4) . .
C74D C68D Sc1D C86D -36.2(3) . .
C34B C68D Sc1D C86D -156.2(8) . .
C74D C68D Sc1D C66D -119.8(4) . .
C34B C68D Sc1D C66D 120.3(8) . .
C66D C68D Sc1D C84D 25.6(5) . .
C74D C68D Sc1D C84D -94.2(5) . .
C34B C68D Sc1D C84D 145.9(6) . .
C66D C68D Sc1D C74D 119.8(4) . .
C34B C68D Sc1D C74D -120.0(8) . .
C66D C68D Sc1D C87D 99.7(6) . .
C74D C68D Sc1D C87D -20.1(5) . .
C34B C68D Sc1D C87D -140.0(7) . .
C66D C68D Sc1D C99D 48.1(6) . .
C74D C68D Sc1D C99D -71.7(6) . .
C34B C68D Sc1D C99D 168.4(6) . .
C66D C68D Sc1D C65D -32.0(5) . .
C74D C68D Sc1D C65D -151.8(6) . .
C34B C68D Sc1D C65D 88.3(7) . .
C66D C68D Sc1D C95D 82.1(6) . .
C74D C68D Sc1D C95D -37.7(6) . .
C34B C68D Sc1D C95D -157.6(6) . .
C66D C68D Sc1D C79D -3.7(5) . .
C74D C68D Sc1D C79D -123.5(5) . .
C34B C68D Sc1D C79D 116.5(7) . .
C83D C87D Sc1D N0 -36.0(11) . .
C95D C87D Sc1D N0 79.5(9) . .
C86D C87D Sc1D N0 -156.8(9) . .
C83D C87D Sc1D C85D 152.4(8) . .
C95D C87D Sc1D C85D -92.1(7) . .
C86D C87D Sc1D C85D 31.6(5) . .
C83D C87D Sc1D C86D 120.8(11) . .
C95D C87D Sc1D C86D -123.7(9) . .
C83D C87D Sc1D C66D 130.4(8) . .
C95D C87D Sc1D C66D -114.1(7) . .
C86D C87D Sc1D C66D 9.6(7) . .
C83D C87D Sc1D C84D -168.5(8) . .
C95D C87D Sc1D C84D -53.0(6) . .
C86D C87D Sc1D C84D 70.6(7) . .
C83D C87D Sc1D C74D 83.2(8) . .
C95D C87D Sc1D C74D -161.3(7) . .
C86D C87D Sc1D C74D -37.6(6) . .
C83D C87D Sc1D C68D 96.3(8) . .
C95D C87D Sc1D C68D -148.2(7) . .
C86D C87D Sc1D C68D -24.6(7) . .
C83D C87D Sc1D C99D -138.6(8) . .
C95D C87D Sc1D C99D -23.1(4) . .
C86D C87D Sc1D C99D 100.6(8) . .
C83D C87D Sc1D C65D 144.3(8) . .
C95D C87D Sc1D C65D -100.2(8) . .
C86D C87D Sc1D C65D 23.4(9) . .
C83D C87D Sc1D C95D -115.5(10) . .
C86D C87D Sc1D C95D 123.7(9) . .
C83D C87D Sc1D C79D -164.8(7) . .
C95D C87D Sc1D C79D -49.3(7) . .
C86D C87D Sc1D C79D 74.4(7) . .
C84D C99D Sc1D N0 128.0(8) . .
C95D C99D Sc1D N0 -93.4(6) . .
C98D C99D Sc1D N0 11.9(7) . .
C84D C99D Sc1D C85D -37.0(6) . .
C95D C99D Sc1D C85D 101.6(6) . .
C98D C99D Sc1D C85D -153.1(6) . .
C84D C99D Sc1D C86D -78.0(7) . .
C95D C99D Sc1D C86D 60.7(5) . .
C98D C99D Sc1D C86D 165.9(6) . .
C84D C99D Sc1D C66D -20.9(6) . .
C95D C99D Sc1D C66D 117.7(5) . .
C98D C99D Sc1D C66D -137.0(5) . .
C95D C99D Sc1D C84D 138.6(8) . .
C98D C99D Sc1D C84D -116.1(8) . .
C84D C99D Sc1D C74D -79.1(7) . .
C95D C99D Sc1D C74D 59.5(5) . .
C98D C99D Sc1D C74D 164.8(5) . .
C84D C99D Sc1D C68D -45.9(8) . .
C95D C99D Sc1D C68D 92.7(6) . .
C98D C99D Sc1D C68D -162.0(6) . .
C84D C99D Sc1D C87D -115.0(7) . .
C95D C99D Sc1D C87D 23.7(5) . .
C98D C99D Sc1D C87D 128.9(6) . .
C84D C99D Sc1D C65D 9.8(7) . .
C95D C99D Sc1D C65D 148.4(5) . .
C98D C99D Sc1D C65D -106.3(5) . .
C84D C99D Sc1D C95D -138.6(8) . .
C98D C99D Sc1D C95D 105.3(4) . .
C84D C99D Sc1D C79D 32.3(6) . .
C95D C99D Sc1D C79D 170.9(6) . .
C98D C99D Sc1D C79D -83.8(6) . .
C70D C65D Sc1D N0 -75.1(10) . .
C66D C65D Sc1D N0 152.6(8) . .
C1B C65D Sc1D N0 39.0(9) . .
C70D C65D Sc1D C85D 96.0(10) . .
C66D C65D Sc1D C85D -36.3(6) . .
C1B C65D Sc1D C85D -149.8(8) . .
C70D C65D Sc1D C86D 117.8(10) . .
C66D C65D Sc1D C86D -14.5(7) . .
C1B C65D Sc1D C86D -128.1(8) . .
C70D C65D Sc1D C66D 132.3(12) . .
C1B C65D Sc1D C66D -113.6(10) . .
C70D C65D Sc1D C84D 54.4(9) . .
C66D C65D Sc1D C84D -77.8(7) . .
C1B C65D Sc1D C84D 168.6(8) . .
C70D C65D Sc1D C74D 152.8(9) . .
C66D C65D Sc1D C74D 20.5(7) . .
C1B C65D Sc1D C74D -93.0(8) . .
C70D C65D Sc1D C68D 168.2(11) . .
C66D C65D Sc1D C68D 35.9(5) . .
C1B C65D Sc1D C68D -77.7(7) . .
C70D C65D Sc1D C87D 104.6(10) . .
C66D C65D Sc1D C87D -27.6(9) . .
C1B C65D Sc1D C87D -141.2(9) . .
C70D C65D Sc1D C99D 48.8(9) . .
C66D C65D Sc1D C99D -83.4(7) . .
C1B C65D Sc1D C99D 163.0(7) . .
C70D C65D Sc1D C95D 67.2(10) . .
C66D C65D Sc1D C95D -65.0(8) . .
C1B C65D Sc1D C95D -178.6(7) . .
C70D C65D Sc1D C79D 25.6(8) . .
C66D C65D Sc1D C79D -106.7(8) . .
C1B C65D Sc1D C79D 139.8(9) . .
C87D C95D Sc1D N0 -118.5(8) . .
C99D C95D Sc1D N0 102.3(7) . .
C96D C95D Sc1D N0 -1.9(8) . .
C87D C95D Sc1D C85D 74.7(7) . .
C99D C95D Sc1D C85D -64.5(5) . .
C96D C95D Sc1D C85D -168.6(6) . .
C87D C95D Sc1D C86D 34.4(6) . .
C99D C95D Sc1D C86D -104.8(6) . .
C96D C95D Sc1D C86D 151.1(6) . .
C87D C95D Sc1D C66D 71.8(7) . .
C99D C95D Sc1D C66D -67.4(6) . .
C96D C95D Sc1D C66D -171.5(6) . .
C87D C95D Sc1D C84D 114.8(8) . .
C99D C95D Sc1D C84D -24.4(5) . .
C96D C95D Sc1D C84D -128.5(6) . .
C87D C95D Sc1D C74D 15.9(6) . .
C99D C95D Sc1D C74D -123.4(5) . .
C96D C95D Sc1D C74D 132.5(5) . .
C87D C95D Sc1D C68D 35.9(8) . .
C99D C95D Sc1D C68D -103.4(6) . .
C96D C95D Sc1D C68D 152.5(6) . .
C99D C95D Sc1D C87D -139.2(8) . .
C96D C95D Sc1D C87D 116.7(8) . .
C87D C95D Sc1D C99D 139.2(8) . .
C96D C95D Sc1D C99D -104.1(4) . .
C87D C95D Sc1D C65D 100.9(8) . .
C99D C95D Sc1D C65D -38.4(7) . .
C96D C95D Sc1D C65D -142.5(7) . .
C87D C95D Sc1D C79D 131.9(7) . .
C99D C95D Sc1D C79D -7.3(5) . .
C96D C95D Sc1D C79D -111.4(5) . .
C84D C79D Sc1D N0 -145.1(8) . .
C78D C79D Sc1D N0 -32.3(9) . .
C70D C79D Sc1D N0 74.9(9) . .
C84D C79D Sc1D C85D 40.0(7) . .
C78D C79D Sc1D C85D 152.8(10) . .
C70D C79D Sc1D C85D -100.0(8) . .
C84D C79D Sc1D C86D 26.1(7) . .
C78D C79D Sc1D C86D 138.9(9) . .
C70D C79D Sc1D C86D -113.9(8) . .
C84D C79D Sc1D C66D 82.3(7) . .
C78D C79D Sc1D C66D -164.9(9) . .
C70D C79D Sc1D C66D -57.7(8) . .
C78D C79D Sc1D C84D 112.8(11) . .
C70D C79D Sc1D C84D -140.0(11) . .
C84D C79D Sc1D C74D 53.5(8) . .
C78D C79D Sc1D C74D 166.4(8) . .
C70D C79D Sc1D C74D -86.4(9) . .
C84D C79D Sc1D C68D 84.6(7) . .
C78D C79D Sc1D C68D -162.5(8) . .
C70D C79D Sc1D C68D -55.3(8) . .
C84D C79D Sc1D C87D -7.4(7) . .
C78D C79D Sc1D C87D 105.5(9) . .
C70D C79D Sc1D C87D -147.3(8) . .
C84D C79D Sc1D C99D -35.2(7) . .
C78D C79D Sc1D C99D 77.6(8) . .
C70D C79D Sc1D C99D -175.2(9) . .
C84D C79D Sc1D C65D 115.3(8) . .
C78D C79D Sc1D C65D -131.8(10) . .
C70D C79D Sc1D C65D -24.6(7) . .
C84D C79D Sc1D C95D -30.6(7) . .
C78D C79D Sc1D C95D 82.2(8) . .
C70D C79D Sc1D C95D -170.6(8) . .
N0 C43 Sc3B C88D -163.8(6) . .
Sc1B C43 Sc3B C88D -170.9(10) . .
N0 C43 Sc3B C92D -102.1(14) . .
Sc1B C43 Sc3B C92D -109.3(17) . .
Sc1B C43 Sc3B N0 -7.1(8) . .
N0 C43 Sc3B C89D 146.9(6) . .
Sc1B C43 Sc3B C89D 139.8(11) . .
N0 C43 Sc3B C93D 48.7(16) . .
Sc1B C43 Sc3B C93D 42(2) . .
N0 C43 Sc3B C90D 101.4(7) . .
Sc1B C43 Sc3B C90D 94.2(13) . .
N0 C43 Sc3B C38B -148.3(7) . .
Sc1B C43 Sc3B C38B -155.4(12) . .
N0 C43 Sc3B C91D -77.8(9) . .
Sc1B C43 Sc3B C91D -85.0(14) . .
N0 C43 Sc3B C30B 142.7(7) . .
Sc1B C43 Sc3B C30B 135.6(13) . .
N0 C43 Sc3B Sc1D -5.1(6) . .
Sc1B C43 Sc3B Sc1D -12.2(11) . .
C38B C88D Sc3B C43 26.7(10) . .
C89D C88D Sc3B C43 -91.0(6) . .
C92D C88D Sc3B C43 154.2(6) . .
C38B C88D Sc3B C92D -127.5(9) . .
C89D C88D Sc3B C92D 114.9(4) . .
C38B C88D Sc3B N0 -1.5(16) . .
C89D C88D Sc3B N0 -119.1(11) . .
C92D C88D Sc3B N0 126.0(11) . .
C38B C88D Sc3B C89D 117.7(8) . .
C92D C88D Sc3B C89D -114.9(4) . .
C38B C88D Sc3B C93D -165.3(8) . .
C89D C88D Sc3B C93D 77.1(3) . .
C92D C88D Sc3B C93D -37.8(3) . .
C38B C88D Sc3B C90D 154.3(8) . .
C89D C88D Sc3B C90D 36.6(3) . .
C92D C88D Sc3B C90D -78.3(3) . .
C89D C88D Sc3B C38B -117.7(8) . .
C92D C88D Sc3B C38B 127.5(9) . .
C38B C88D Sc3B C91D -93.1(7) . .
C89D C88D Sc3B C91D 149.3(5) . .
C92D C88D Sc3B C91D 34.4(5) . .
C38B C88D Sc3B C30B 89.3(7) . .
C89D C88D Sc3B C30B -28.3(5) . .
C92D C88D Sc3B C30B -143.2(5) . .
C38B C88D Sc3B Sc1D -101.9(9) . .
C89D C88D Sc3B Sc1D 140.4(9) . .
C92D C88D Sc3B Sc1D 25.6(9) . .
C91D C92D Sc3B C43 35.0(17) . .
C93D C92D Sc3B C43 164.0(12) . .
C88D C92D Sc3B C43 -80.1(13) . .
C91D C92D Sc3B C88D 115.2(9) . .
C93D C92D Sc3B C88D -115.9(4) . .
C91D C92D Sc3B N0 -37.0(11) . .
C93D C92D Sc3B N0 91.9(6) . .
C88D C92D Sc3B N0 -152.2(6) . .
C91D C92D Sc3B C89D 154.9(9) . .
C93D C92D Sc3B C89D -76.2(3) . .
C88D C92D Sc3B C89D 39.7(3) . .
C91D C92D Sc3B C93D -128.9(10) . .
C88D C92D Sc3B C93D 115.9(4) . .
C91D C92D Sc3B C90D -163.6(9) . .
C93D C92D Sc3B C90D -34.7(3) . .
C88D C92D Sc3B C90D 81.2(3) . .
C91D C92D Sc3B C38B 85.1(8) . .
C93D C92D Sc3B C38B -145.9(5) . .
C88D C92D Sc3B C38B -30.0(5) . .
C93D C92D Sc3B C91D 128.9(10) . .
C88D C92D Sc3B C91D -115.2(9) . .
C91D C92D Sc3B C30B 148.5(8) . .
C93D C92D Sc3B C30B -82.5(5) . .
C88D C92D Sc3B C30B 33.4(5) . .
C91D C92D Sc3B Sc1D -53.2(8) . .
C93D C92D Sc3B Sc1D 75.8(4) . .
C88D C92D Sc3B Sc1D -168.3(4) . .
C43 N0 Sc3B C43 -164(2) 6 .
Sc1D N0 Sc3B C43 0.9(9) 6 .
Sc1D N0 Sc3B C43 -171.6(9) . .
Sc1B N0 Sc3B C43 7.1(8) . .
Sc1B N0 Sc3B C43 -175.2(9) 6 .
Sc3B N0 Sc3B C43 5.6(7) 6 .
C43 N0 Sc3B C88D -123.7(17) 6 .
C43 N0 Sc3B C88D 40.7(15) . .
Sc1D N0 Sc3B C88D 41.6(16) 6 .
Sc1D N0 Sc3B C88D -130.9(12) . .
Sc1B N0 Sc3B C88D 47.8(15) . .
Sc1B N0 Sc3B C88D -134.6(11) 6 .
Sc3B N0 Sc3B C88D 46.3(12) 6 .
C43 N0 Sc3B C92D -20.0(15) 6 .
C43 N0 Sc3B C92D 144.4(9) . .
Sc1D N0 Sc3B C92D 145.3(9) 6 .
Sc1D N0 Sc3B C92D -27.2(9) . .
Sc1B N0 Sc3B C92D 151.6(7) . .
Sc1B N0 Sc3B C92D -30.8(8) 6 .
Sc3B N0 Sc3B C92D 150.1(6) 6 .
C43 N0 Sc3B C89D 140.5(14) 6 .
C43 N0 Sc3B C89D -55.0(10) . .
Sc1D N0 Sc3B C89D -54.2(11) 6 .
Sc1D N0 Sc3B C89D 133.4(6) . .
Sc1B N0 Sc3B C89D -47.9(10) . .
Sc1B N0 Sc3B C89D 129.7(5) 6 .
Sc3B N0 Sc3B C89D -49.4(6) 6 .
C43 N0 Sc3B C93D 36.3(14) 6 .
C43 N0 Sc3B C93D -159.3(8) . .
Sc1D N0 Sc3B C93D -158.4(8) 6 .
Sc1D N0 Sc3B C93D 29.2(7) . .
Sc1B N0 Sc3B C93D -152.1(6) . .
Sc1B N0 Sc3B C93D 25.5(6) 6 .
Sc3B N0 Sc3B C93D -153.6(4) 6 .
C43 N0 Sc3B C90D 86.0(13) 6 .
C43 N0 Sc3B C90D -109.5(8) . .
Sc1D N0 Sc3B C90D -108.7(8) 6 .
Sc1D N0 Sc3B C90D 78.9(6) . .
Sc1B N0 Sc3B C90D -102.4(7) . .
Sc1B N0 Sc3B C90D 75.2(5) 6 .
Sc3B N0 Sc3B C90D -103.9(4) 6 .
C43 N0 Sc3B C38B -124.8(13) 6 .
C43 N0 Sc3B C38B 39.6(8) . .
Sc1D N0 Sc3B C38B 40.5(10) 6 .
Sc1D N0 Sc3B C38B -131.9(5) . .
Sc1B N0 Sc3B C38B 46.8(8) . .
Sc1B N0 Sc3B C38B -135.6(4) 6 .
Sc3B N0 Sc3B C38B 45.3(4) 6 .
C43 N0 Sc3B C91D -41.8(13) 6 .
C43 N0 Sc3B C91D 122.6(8) . .
Sc1D N0 Sc3B C91D 123.4(8) 6 .
Sc1D N0 Sc3B C91D -49.0(6) . .
Sc1B N0 Sc3B C91D 129.7(6) . .
Sc1B N0 Sc3B C91D -52.7(5) 6 .
Sc3B N0 Sc3B C91D 128.2(3) 6 .
C43 N0 Sc3B C30B 154.0(13) 6 .
C43 N0 Sc3B C30B -41.5(8) . .
Sc1D N0 Sc3B C30B -40.7(9) 6 .
Sc1D N0 Sc3B C30B 146.9(5) . .
Sc1B N0 Sc3B C30B -34.4(7) . .
Sc1B N0 Sc3B C30B 143.2(3) 6 .
Sc3B N0 Sc3B C30B -35.9(3) 6 .
C43 N0 Sc3B Sc1D 7.1(13) 6 .
C43 N0 Sc3B Sc1D 171.6(9) . .
Sc1D N0 Sc3B Sc1D 172.4(12) 6 .
Sc1B N0 Sc3B Sc1D 178.7(9) . .
Sc1B N0 Sc3B Sc1D -3.7(4) 6 .
Sc3B N0 Sc3B Sc1D 177.2(5) 6 .
C88D C89D Sc3B C43 119.7(6) . .
C90D C89D Sc3B C43 -122.6(6) . .
C30B C89D Sc3B C43 -7.8(9) . .
C90D C89D Sc3B C88D 117.7(4) . .
C30B C89D Sc3B C88D -127.5(8) . .
C88D C89D Sc3B C92D -40.8(3) . .
C90D C89D Sc3B C92D 76.9(4) . .
C30B C89D Sc3B C92D -168.3(8) . .
C88D C89D Sc3B N0 150.7(5) . .
C90D C89D Sc3B N0 -91.6(5) . .
C30B C89D Sc3B N0 23.2(10) . .
C88D C89D Sc3B C93D -83.2(3) . .
C90D C89D Sc3B C93D 34.5(3) . .
C30B C89D Sc3B C93D 149.3(8) . .
C88D C89D Sc3B C90D -117.7(4) . .
C30B C89D Sc3B C90D 114.8(8) . .
C88D C89D Sc3B C38B 35.3(6) . .
C90D C89D Sc3B C38B 153.0(6) . .
C30B C89D Sc3B C38B -92.2(7) . .
C88D C89D Sc3B C91D -27.1(5) . .
C90D C89D Sc3B C91D 90.6(5) . .
C30B C89D Sc3B C91D -154.7(7) . .
C88D C89D Sc3B C30B 127.5(8) . .
C90D C89D Sc3B C30B -114.8(8) . .
C88D C89D Sc3B Sc1D -141.4(8) . .
C90D C89D Sc3B Sc1D -23.7(9) . .
C30B C89D Sc3B Sc1D 91.1(9) . .
C94D C93D Sc3B C43 -48.3(16) . .
C92D C93D Sc3B C43 -165.1(12) . .
C90D C93D Sc3B C43 73.9(12) . .
C94D C93D Sc3B C88D 157.6(9) . .
C92D C93D Sc3B C88D 40.8(3) . .
C90D C93D Sc3B C88D -80.3(4) . .
C94D C93D Sc3B C92D 116.8(10) . .
C90D C93D Sc3B C92D -121.0(4) . .
C94D C93D Sc3B N0 -15.6(10) . .
C92D C93D Sc3B N0 -132.4(5) . .
C90D C93D Sc3B N0 106.6(5) . .
C94D C93D Sc3B C89D -157.6(9) . .
C92D C93D Sc3B C89D 85.6(4) . .
C90D C93D Sc3B C89D -35.4(3) . .
C94D C93D Sc3B C90D -122.2(10) . .
C92D C93D Sc3B C90D 121.0(4) . .
C94D C93D Sc3B C38B 148.8(8) . .
C92D C93D Sc3B C38B 32.0(5) . .
C90D C93D Sc3B C38B -89.0(5) . .
C94D C93D Sc3B C91D 88.3(9) . .
C92D C93D Sc3B C91D -28.5(6) . .
C90D C93D Sc3B C91D -149.5(6) . .
C94D C93D Sc3B C30B -141.5(8) . .
C92D C93D Sc3B C30B 101.7(5) . .
C90D C93D Sc3B C30B -19.4(5) . .
C94D C93D Sc3B Sc1D 0.3(9) . .
C92D C93D Sc3B Sc1D -116.5(5) . .
C90D C93D Sc3B Sc1D 122.5(4) . .
C80D C90D Sc3B C43 -40.3(9) . .
C93D C90D Sc3B C43 -152.0(6) . .
C89D C90D Sc3B C43 86.2(6) . .
C80D C90D Sc3B C88D -165.7(8) . .
C93D C90D Sc3B C88D 82.5(4) . .
C89D C90D Sc3B C88D -39.2(3) . .
C80D C90D Sc3B C92D 148.1(8) . .
C93D C90D Sc3B C92D 36.3(3) . .
C89D C90D Sc3B C92D -85.4(4) . .
C80D C90D Sc3B N0 4.3(8) . .
C93D C90D Sc3B N0 -107.5(4) . .
C89D C90D Sc3B N0 130.7(4) . .
C80D C90D Sc3B C89D -126.4(9) . .
C93D C90D Sc3B C89D 121.8(4) . .
C80D C90D Sc3B C93D 111.8(9) . .
C89D C90D Sc3B C93D -121.8(4) . .
C80D C90D Sc3B C38B -150.8(7) . .
C93D C90D Sc3B C38B 97.4(6) . .
C89D C90D Sc3B C38B -24.3(5) . .
C80D C90D Sc3B C91D 139.1(7) . .
C93D C90D Sc3B C91D 27.3(5) . .
C89D C90D Sc3B C91D -94.4(5) . .
C80D C90D Sc3B C30B -91.1(8) . .
C93D C90D Sc3B C30B 157.1(5) . .
C89D C90D Sc3B C30B 35.3(5) . .
C80D C90D Sc3B Sc1D 42.2(8) . .
C93D C90D Sc3B Sc1D -69.6(5) . .
C89D C90D Sc3B Sc1D 168.6(5) . .
C28B C38B Sc3B C43 -39.6(8) . .
C37B C38B Sc3B C43 82.9(10) . .
C88D C38B Sc3B C43 -160.3(7) . .
C28B C38B Sc3B C88D 120.7(10) . .
C37B C38B Sc3B C88D -116.9(12) . .
C28B C38B Sc3B C92D 155.2(8) . .
C37B C38B Sc3B C92D -82.3(9) . .
C88D C38B Sc3B C92D 34.6(6) . .
C28B C38B Sc3B N0 -59.9(7) . .
C37B C38B Sc3B N0 62.6(10) . .
C88D C38B Sc3B N0 179.4(6) . .
C28B C38B Sc3B C89D 80.9(7) . .
C37B C38B Sc3B C89D -156.7(10) . .
C88D C38B Sc3B C89D -39.8(6) . .
C28B C38B Sc3B C93D 134.4(7) . .
C37B C38B Sc3B C93D -103.1(9) . .
C88D C38B Sc3B C93D 13.7(7) . .
C28B C38B Sc3B C90D 97.2(7) . .
C37B C38B Sc3B C90D -140.4(9) . .
C88D C38B Sc3B C90D -23.5(7) . .
C28B C38B Sc3B C91D -168.8(8) . .
C37B C38B Sc3B C91D -46.4(9) . .
C88D C38B Sc3B C91D 70.5(7) . .
C28B C38B Sc3B C30B 45.6(7) . .
C37B C38B Sc3B C30B 168.0(10) . .
C88D C38B Sc3B C30B -75.1(7) . .
C28B C38B Sc3B Sc1D -101.4(7) . .
C37B C38B Sc3B Sc1D 21.0(12) . .
C88D C38B Sc3B Sc1D 137.9(7) . .
C75D C91D Sc3B C43 -34.3(11) . .
C97D C91D Sc3B C43 90.1(9) . .
C92D C91D Sc3B C43 -165.8(7) . .
C75D C91D Sc3B C88D 88.6(9) . .
C97D C91D Sc3B C88D -147.0(9) . .
C92D C91D Sc3B C88D -42.9(7) . .
C75D C91D Sc3B C92D 131.5(13) . .
C97D C91D Sc3B C92D -104.1(11) . .
C75D C91D Sc3B N0 -70.4(9) . .
C97D C91D Sc3B N0 54.0(8) . .
C92D C91D Sc3B N0 158.1(7) . .
C75D C91D Sc3B C89D 108.2(9) . .
C97D C91D Sc3B C89D -127.4(8) . .
C92D C91D Sc3B C89D -23.3(8) . .
C75D C91D Sc3B C93D 164.1(10) . .
C97D C91D Sc3B C93D -71.5(8) . .
C92D C91D Sc3B C93D 32.6(6) . .
C75D C91D Sc3B C90D 146.3(9) . .
C97D C91D Sc3B C90D -89.3(8) . .
C92D C91D Sc3B C90D 14.8(8) . .
C75D C91D Sc3B C38B 50.0(9) . .
C97D C91D Sc3B C38B 174.3(9) . .
C92D C91D Sc3B C38B -81.5(8) . .
C75D C91D Sc3B C30B 91.4(9) . .
C97D C91D Sc3B C30B -144.2(7) . .
C92D C91D Sc3B C30B -40.1(9) . .
C75D C91D Sc3B Sc1D -95.1(9) . .
C97D C91D Sc3B Sc1D 29.3(8) . .
C92D C91D Sc3B Sc1D 133.4(7) . .
C31B C30B Sc3B C43 -69.4(7) . .
C29B C30B Sc3B C43 54.5(8) . .
C89D C30B Sc3B C43 173.3(8) . .
C31B C30B Sc3B C88D 151.9(7) . .
C29B C30B Sc3B C88D -84.2(7) . .
C89D C30B Sc3B C88D 34.7(6) . .
C31B C30B Sc3B C92D 128.2(7) . .
C29B C30B Sc3B C92D -108.0(8) . .
C89D C30B Sc3B C92D 10.9(7) . .
C31B C30B Sc3B N0 -48.5(7) . .
C29B C30B Sc3B N0 75.4(7) . .
C89D C30B Sc3B N0 -165.8(6) . .
C31B C30B Sc3B C89D 117.3(10) . .
C29B C30B Sc3B C89D -118.8(9) . .
C31B C30B Sc3B C93D 89.9(7) . .
C29B C30B Sc3B C93D -146.2(7) . .
C89D C30B Sc3B C93D -27.3(7) . .
C31B C30B Sc3B C90D 76.4(7) . .
C29B C30B Sc3B C90D -159.7(9) . .
C89D C30B Sc3B C90D -40.8(6) . .
C31B C30B Sc3B C38B -169.3(8) . .
C29B C30B Sc3B C38B -45.4(7) . .
C89D C30B Sc3B C38B 73.4(7) . .
C31B C30B Sc3B C91D 149.3(6) . .
C29B C30B Sc3B C91D -86.8(8) . .
C89D C30B Sc3B C91D 32.0(8) . .
C31B C30B Sc3B Sc1D -20.7(9) . .
C29B C30B Sc3B Sc1D 103.2(7) . .
C89D C30B Sc3B Sc1D -138.0(6) . .
N0 Sc1D Sc3B C43 5.0(5) . .
C85D Sc1D Sc3B C43 -151.9(11) . .
C86D Sc1D Sc3B C43 155.8(8) . .
C66D Sc1D Sc3B C43 -44(3) . .
C84D Sc1D Sc3B C43 -125.6(6) . .
C74D Sc1D Sc3B C43 108.9(8) . .
C68D Sc1D Sc3B C43 61.6(10) . .
C87D Sc1D Sc3B C43 159.7(6) . .
C99D Sc1D Sc3B C43 -143.6(5) . .
C65D Sc1D Sc3B C43 -43.3(8) . .
C95D Sc1D Sc3B C43 -172.9(5) . .
C79D Sc1D Sc3B C43 -94.5(6) . .
N0 Sc1D Sc3B C88D 145.4(8) . .
C85D Sc1D Sc3B C88D -11.5(14) . .
C86D Sc1D Sc3B C88D -63.7(11) . .
C66D Sc1D Sc3B C88D 97(3) . .
C84D Sc1D Sc3B C88D 14.8(10) . .
C74D Sc1D Sc3B C88D -110.6(9) . .
C68D Sc1D Sc3B C88D -158.0(9) . .
C87D Sc1D Sc3B C88D -59.9(9) . .
C99D Sc1D Sc3B C88D -3.1(9) . .
C65D Sc1D Sc3B C88D 97.1(10) . .
C95D Sc1D Sc3B C88D -32.5(9) . .
C79D Sc1D Sc3B C88D 45.9(10) . .
N0 Sc1D Sc3B C92D 163.8(5) . .
C85D Sc1D Sc3B C92D 7.0(10) . .
C86D Sc1D Sc3B C92D -45.3(8) . .
C66D Sc1D Sc3B C92D 115(3) . .
C84D Sc1D Sc3B C92D 33.3(6) . .
C74D Sc1D Sc3B C92D -92.2(7) . .
C68D Sc1D Sc3B C92D -139.6(9) . .
C87D Sc1D Sc3B C92D -41.5(6) . .
C99D Sc1D Sc3B C92D 15.3(5) . .
C65D Sc1D Sc3B C92D 115.6(8) . .
C95D Sc1D Sc3B C92D -14.0(5) . .
C79D Sc1D Sc3B C92D 64.3(5) . .
C85D Sc1D Sc3B N0 -156.9(12) . .
C86D Sc1D Sc3B N0 150.9(9) . .
C66D Sc1D Sc3B N0 -49(3) . .
C84D Sc1D Sc3B N0 -130.6(7) . .
C74D Sc1D Sc3B N0 104.0(8) . .
C68D Sc1D Sc3B N0 56.6(9) . .
C87D Sc1D Sc3B N0 154.7(7) . .
C99D Sc1D Sc3B N0 -148.5(6) . .
C65D Sc1D Sc3B N0 -48.3(7) . .
C95D Sc1D Sc3B N0 -177.9(6) . .
C79D Sc1D Sc3B N0 -99.5(6) . .
N0 Sc1D Sc3B C89D -107.1(8) . .
C85D Sc1D Sc3B C89D 96.0(12) . .
C86D Sc1D Sc3B C89D 43.7(11) . .
C66D Sc1D Sc3B C89D -156(3) . .
C84D Sc1D Sc3B C89D 122.3(8) . .
C74D Sc1D Sc3B C89D -3.1(11) . .
C68D Sc1D Sc3B C89D -50.5(13) . .
C87D Sc1D Sc3B C89D 47.6(9) . .
C99D Sc1D Sc3B C89D 104.3(8) . .
C65D Sc1D Sc3B C89D -155.4(8) . .
C95D Sc1D Sc3B C89D 75.0(8) . .
C79D Sc1D Sc3B C89D 153.4(7) . .
N0 Sc1D Sc3B C93D -158.2(5) . .
C85D Sc1D Sc3B C93D 45.0(10) . .
C86D Sc1D Sc3B C93D -7.3(7) . .
C66D Sc1D Sc3B C93D 153(3) . .
C84D Sc1D Sc3B C93D 71.2(5) . .
C74D Sc1D Sc3B C93D -54.2(7) . .
C68D Sc1D Sc3B C93D -101.6(9) . .
C87D Sc1D Sc3B C93D -3.5(5) . .
C99D Sc1D Sc3B C93D 53.3(4) . .
C65D Sc1D Sc3B C93D 153.5(8) . .
C95D Sc1D Sc3B C93D 23.9(4) . .
C79D Sc1D Sc3B C93D 102.3(5) . .
N0 Sc1D Sc3B C90D -123.3(5) . .
C85D Sc1D Sc3B C90D 79.8(10) . .
C86D Sc1D Sc3B C90D 27.6(8) . .
C66D Sc1D Sc3B C90D -172(3) . .
C84D Sc1D Sc3B C90D 106.1(5) . .
C74D Sc1D Sc3B C90D -19.3(7) . .
C68D Sc1D Sc3B C90D -66.7(10) . .
C87D Sc1D Sc3B C90D 31.4(5) . .
C99D Sc1D Sc3B C90D 88.2(4) . .
C65D Sc1D Sc3B C90D -171.6(7) . .
C95D Sc1D Sc3B C90D 58.8(4) . .
C79D Sc1D Sc3B C90D 137.2(5) . .
N0 Sc1D Sc3B C38B 77.7(8) . .
C85D Sc1D Sc3B C38B -79.2(11) . .
C86D Sc1D Sc3B C38B -131.5(8) . .
C66D Sc1D Sc3B C38B 29(3) . .
C84D Sc1D Sc3B C38B -52.9(8) . .
C74D Sc1D Sc3B C38B -178.3(7) . .
C68D Sc1D Sc3B C38B 134.3(10) . .
C87D Sc1D Sc3B C38B -127.6(7) . .
C99D Sc1D Sc3B C38B -70.9(7) . .
C65D Sc1D Sc3B C38B 29.4(11) . .
C95D Sc1D Sc3B C38B -100.2(7) . .
C79D Sc1D Sc3B C38B -21.8(8) . .
N0 Sc1D Sc3B C91D 137.6(5) . .
C85D Sc1D Sc3B C91D -19.3(10) . .
C86D Sc1D Sc3B C91D -71.5(7) . .
C66D Sc1D Sc3B C91D 89(3) . .
C84D Sc1D Sc3B C91D 7.0(5) . .
C74D Sc1D Sc3B C91D -118.4(7) . .
C68D Sc1D Sc3B C91D -165.8(9) . .
C87D Sc1D Sc3B C91D -67.7(5) . .
C99D Sc1D Sc3B C91D -10.9(4) . .
C65D Sc1D Sc3B C91D 89.3(8) . .
C95D Sc1D Sc3B C91D -40.3(4) . .
C79D Sc1D Sc3B C91D 38.1(5) . .
N0 Sc1D Sc3B C30B -50.4(6) . .
C85D Sc1D Sc3B C30B 152.7(9) . .
C86D Sc1D Sc3B C30B 100.4(7) . .
C66D Sc1D Sc3B C30B -99(3) . .
C84D Sc1D Sc3B C30B 179.0(5) . .
C74D Sc1D Sc3B C30B 53.6(8) . .
C68D Sc1D Sc3B C30B 6.2(11) . .
C87D Sc1D Sc3B C30B 104.3(6) . .
C99D Sc1D Sc3B C30B 161.0(5) . .
C65D Sc1D Sc3B C30B -98.7(8) . .
C95D Sc1D Sc3B C30B 131.7(5) . .
C79D Sc1D Sc3B C30B -149.9(5) . .
C1P C1P C2P N3P 0.9(4) 6 .
C12P C1P C2P N3P -175.2(5) . .
C1P C1P C2P C3P 178.9(4) 6 .
C12P C1P C2P C3P 2.7(8) . .
N3P C2P C3P C4P 3.3(7) . .
C1P C2P C3P C4P -174.4(4) . .
C2P C3P C4P N2P -1.8(7) . .
C2P C3P C4P C5P 176.3(4) . .
N2P C4P C5P C6P 0.3(5) . .
C3P C4P C5P C6P -178.0(4) . .
N2P C4P C5P C14P 177.0(4) . .
C3P C4P C5P C14P -1.3(7) . .
C4P C5P C6P C7P -0.8(5) . .
C14P C5P C6P C7P -177.3(5) . .
C4P C5P C6P C15P 178.2(5) . .
C14P C5P C6P C15P 1.7(9) . .
C5P C6P C7P C8P 177.6(4) . .
C15P C6P C7P C8P -1.4(7) . .
C5P C6P C7P N2P 1.0(5) . .
C15P C6P C7P N2P -178.0(4) . .
N2P C7P C8P C9P 1.1(7) . .
C6P C7P C8P C9P -175.0(4) . .
C7P C8P C9P N1P -4.2(7) . .
C7P C8P C9P C10P 176.5(4) . .
C8P C9P C10P C10P -179.8(3) . 6
N1P C9P C10P C10P 0.9(4) . 6
C8P C9P C10P C17P -4.5(7) . .
N1P C9P C10P C17P 176.1(4) . .
C1P C1P C12P C11P -101.4(4) 6 .
C2P C1P C12P C11P 73.9(6) . .
C6P C5P C14P C13P 99.5(6) . .
C4P C5P C14P C13P -76.5(6) . .
C5P C6P C15P C16P -100.7(6) . .
C7P C6P C15P C16P 78.2(6) . .
C10P C10P C17P C18P 95.0(4) 6 .
C9P C10P C17P C18P -79.1(6) . .
C3P C4P N2P C7P 178.6(4) . .
C5P C4P N2P C7P 0.3(4) . .
C3P C4P N2P Ni1 -0.3(6) . .
C5P C4P N2P Ni1 -178.6(3) . .
C8P C7P N2P C4P -177.5(4) . .
C6P C7P N2P C4P -0.8(4) . .
C8P C7P N2P Ni1 1.5(6) . .
C6P C7P N2P Ni1 178.1(3) . .
C8P C9P N1P C9P 179.3(3) . 6
C10P C9P N1P C9P -1.4(6) . 6
C8P C9P N1P Ni1 4.6(7) . .
C10P C9P N1P Ni1 -176.0(3) . .
C3P C2P N3P C2P -179.4(3) . 6
C1P C2P N3P C2P -1.4(6) . 6
C3P C2P N3P Ni1 -2.6(7) . .
C1P C2P N3P Ni1 175.4(4) . .
C9P N1P Ni1 N3P 86.7(4) . .
C9P N1P Ni1 N3P -86.7(4) 6 .
C9P N1P Ni1 N2P -1.9(4) . .
C9P N1P Ni1 N2P -175.3(4) 6 .
C9P N1P Ni1 N2P 175.3(4) . 6
C9P N1P Ni1 N2P 1.9(4) 6 6
C2P N3P Ni1 N1P 88.0(4) 6 .
C2P N3P Ni1 N1P -88.0(4) . .
C2P N3P Ni1 N2P 176.7(5) 6 .
C2P N3P Ni1 N2P 0.6(5) . .
C2P N3P Ni1 N2P -0.6(5) 6 6
C2P N3P Ni1 N2P -176.7(5) . 6
C4P N2P Ni1 N1P 177.7(4) . .
C7P N2P Ni1 N1P -0.9(4) . .
C4P N2P Ni1 N3P 0.8(4) . .
C7P N2P Ni1 N3P -177.9(4) . .
C4P N2P Ni1 N2P 87(4) . 6
C7P N2P Ni1 N2P -92(4) . 6
C9S C4S C5S C6S 0.0 . .
C4S C5S C6S C7S 0.0 . .
C5S C6S C7S C8S 0.0 . .
C6S C7S C8S C9S 0.0 . .
C7S C8S C9S C4S 0.0 . .
C5S C4S C9S C8S 0.0 . .
C3S C1S C2S C3S 9(2) . 2_655
C2S C1S C3S C2S -8(2) . 2_655
